data_7703576
loop_
_publ_author_name
'Takeuchi, Katsuhiko'
'Tanaka, Yuto'
'Tanigawa, Ippei'
'Ozawa, Fumiyuki'
'Choi, Jun-Chul'

_publ_section_title
;
 Cu(i) complex bearing a PNP-pincer-type phosphaalkene ligand with a bulky
 fused-ring Eind group: properties and applications to FLP-type bond
 activation and catalytic CO<sub>2</sub> reduction.
;
_journal_issue 11
_journal_name_full 'Dalton transactions (Cambridge, England : 2003)'
_journal_page_first 3630
_journal_page_last 3637
_journal_paper_doi 10.1039/d0dt00276c
_journal_volume 49
_journal_year 2020
_chemical_formula_sum 'C77 H116 Cu F6 N O1.5 P3'
_chemical_formula_weight 1350.15
_space_group_crystal_system monoclinic
_space_group_IT_number 14
_space_group_name_Hall '-P 2ybc'
_space_group_name_H-M_alt 'P 1 21/c 1'
_atom_sites_solution_hydrogens geom
_audit_creation_method SHELXL-2018/1
_audit_update_record
;
2020-02-10 deposited with the CCDC.	2020-02-21 downloaded from the CCDC.
;
_cell_angle_alpha 90
_cell_angle_beta 100.0298(18)
_cell_angle_gamma 90
_cell_formula_units_Z 8
_cell_length_a 20.6335(4)
_cell_length_b 18.0324(4)
_cell_length_c 40.1676(7)
_cell_measurement_reflns_used 58020
_cell_measurement_temperature 103(2)
_cell_measurement_theta_max 31.3040
_cell_measurement_theta_min 2.2690
_cell_volume 14716.8(5)
_computing_cell_refinement 'CrysAlisPro 1.171.38.43 (Rigaku OD, 2015)'
_computing_data_collection 'CrysAlisPro 1.171.38.43 (Rigaku OD, 2015)'
_computing_data_reduction 'CrysAlisPro 1.171.38.43 (Rigaku OD, 2015)'
_computing_structure_refinement 'SHELXL-2018/1 (Sheldrick, 2018)'
_computing_structure_solution 'SHELXS-97 (Sheldrick, 1990)'
_diffrn_ambient_temperature 103(2)
_diffrn_detector_area_resol_mean 28.5714
_diffrn_measured_fraction_theta_full 0.998
_diffrn_measured_fraction_theta_max 0.998
_diffrn_measurement_device_type 'dtrek-CrysAlisPro-abstract goniometer imported rigaku-d*trek images'
_diffrn_measurement_method dtprofit.ref
_diffrn_radiation_type MoK\a
_diffrn_radiation_wavelength 0.71073
_diffrn_reflns_av_R_equivalents 0.1264
_diffrn_reflns_av_unetI/netI 0.0805
_diffrn_reflns_Laue_measured_fraction_full 0.998
_diffrn_reflns_Laue_measured_fraction_max 0.998
_diffrn_reflns_limit_h_max 24
_diffrn_reflns_limit_h_min -24
_diffrn_reflns_limit_k_max 21
_diffrn_reflns_limit_k_min -21
_diffrn_reflns_limit_l_max 46
_diffrn_reflns_limit_l_min -46
_diffrn_reflns_number 186189
_diffrn_reflns_point_group_measured_fraction_full 0.998
_diffrn_reflns_point_group_measured_fraction_max 0.998
_diffrn_reflns_theta_full 24.500
_diffrn_reflns_theta_max 24.500
_diffrn_reflns_theta_min 1.651
_diffrn_source 'fine-focus sealed tube'
_exptl_absorpt_coefficient_mu 0.421
_exptl_absorpt_correction_T_max 1.00000
_exptl_absorpt_correction_T_min 0.87508
_exptl_absorpt_correction_type multi-scan
_exptl_crystal_colour Yellow
_exptl_crystal_density_diffrn 1.219
_exptl_crystal_description Block
_exptl_crystal_F_000 5800
_exptl_crystal_size_max 0.18
_exptl_crystal_size_mid 0.12
_exptl_crystal_size_min 0.06
_refine_diff_density_max 1.308
_refine_diff_density_min -0.613
_refine_diff_density_rms 0.082
_refine_ls_extinction_method none
_refine_ls_goodness_of_fit_ref 1.028
_refine_ls_hydrogen_treatment constr
_refine_ls_matrix_type full
_refine_ls_number_parameters 1725
_refine_ls_number_reflns 24422
_refine_ls_number_restraints 288
_refine_ls_restrained_S_all 1.025
_refine_ls_R_factor_all 0.1164
_refine_ls_R_factor_gt 0.0655
_refine_ls_shift/su_max 0.001
_refine_ls_shift/su_mean 0.000
_refine_ls_structure_factor_coef Fsqd
_refine_ls_weighting_details 'w=1/[\s^2^(Fo^2^)+(0.0771P)^2^+27.3812P] where P=(Fo^2^+2Fc^2^)/3'
_refine_ls_weighting_scheme calc
_refine_ls_wR_factor_gt 0.1499
_refine_ls_wR_factor_ref 0.1796
_reflns_Friedel_coverage 0.000
_reflns_number_gt 15531
_reflns_number_total 24422
_reflns_threshold_expression 'I > 2\s(I)'
_cod_data_source_file d0dt00276c2.cif
_cod_data_source_block complex_6
_cod_depositor_comments 'Adding full bibliography for 7703573--7703576.cif.'
_cod_original_sg_symbol_H-M 'P 21/c'
_cod_original_formula_sum 'C77 H116 Cu F6 N O1.50 P3'
_cod_database_code 7703576
_shelx_shelxl_version_number 2018/1
_shelx_space_group_comment
;
The symmetry employed for this shelxl refinement is uniquely defined
by the following loop, which should always be used as a source of
symmetry information in preference to the above space-group names.
They are only intended as comments.
;

loop_
_space_group_symop_operation_xyz
'x, y, z'
'-x, y+1/2, -z+1/2'
'-x, -y, -z'
'x, -y-1/2, z-1/2'

loop_
_atom_site_label
_atom_site_type_symbol
_atom_site_fract_x
_atom_site_fract_y
_atom_site_fract_z
_atom_site_U_iso_or_equiv
_atom_site_adp_type
_atom_site_occupancy
_atom_site_site_symmetry_order
_atom_site_calc_flag
_atom_site_refinement_flags_posn
_atom_site_refinement_flags_adp
_atom_site_refinement_flags_occupancy
_atom_site_disorder_assembly
_atom_site_disorder_group
Cu1 Cu 0.12413(3) 0.29057(3) 0.25811(2) 0.01832(14) Uani 1 1 d . . . . .
P1 P 0.09679(6) 0.33165(6) 0.32836(3) 0.0185(3) Uani 1 1 d . . . . .
P2 P 0.10995(6) 0.31224(7) 0.20162(3) 0.0191(3) Uani 1 1 d . . . . .
N1 N 0.14986(17) 0.39780(18) 0.26353(8) 0.0156(8) Uani 1 1 d . . . . .
C1 C 0.1746(2) 0.3809(2) 0.32474(10) 0.0201(10) Uani 1 1 d . . . . .
H1 H 0.187984 0.411716 0.345171 0.024 Uiso 1 1 calc R U . . .
H1A H 0.209627 0.343695 0.324046 0.024 Uiso 1 1 calc R U . . .
C2 C 0.1281(2) 0.4025(2) 0.20264(11) 0.0203(10) Uani 1 1 d . . . . .
H2 H 0.125248 0.429699 0.182171 0.024 Uiso 1 1 calc R U . . .
C3 C 0.1692(2) 0.4294(2) 0.29411(11) 0.0203(10) Uani 1 1 d . . . . .
C4 C 0.1841(2) 0.5046(2) 0.29707(12) 0.0279(12) Uani 1 1 d . . . . .
H4 H 0.196674 0.526167 0.318812 0.033 Uiso 1 1 calc R U . . .
C5 C 0.1806(3) 0.5474(3) 0.26879(12) 0.0330(13) Uani 1 1 d . . . . .
H5 H 0.190823 0.598777 0.270656 0.040 Uiso 1 1 calc R U . . .
C6 C 0.1620(2) 0.5149(3) 0.23734(12) 0.0260(11) Uani 1 1 d . . . . .
H6 H 0.158647 0.543872 0.217366 0.031 Uiso 1 1 calc R U . . .
C7 C 0.1484(2) 0.4398(2) 0.23530(10) 0.0179(10) Uani 1 1 d . . . . .
C8 C 0.1167(2) 0.3134(2) 0.37454(10) 0.0164(9) Uani 1 1 d . . . . .
C9 C 0.1653(2) 0.2659(2) 0.39287(11) 0.0200(10) Uani 1 1 d . . . . .
C10 C 0.1866(2) 0.2769(2) 0.42743(11) 0.0195(10) Uani 1 1 d . . . . .
C11 C 0.1572(2) 0.3300(2) 0.44494(11) 0.0222(10) Uani 1 1 d . . . . .
H11 H 0.172565 0.337766 0.468374 0.027 Uiso 1 1 calc R U . . .
C12 C 0.1053(2) 0.3713(2) 0.42803(10) 0.0173(10) Uani 1 1 d . . . . .
C13 C 0.0853(2) 0.3645(2) 0.39330(11) 0.0178(10) Uani 1 1 d . . . . .
C14 C 0.1944(2) 0.1929(2) 0.38206(11) 0.0231(11) Uani 1 1 d . . . . .
C15 C 0.2378(2) 0.1655(3) 0.41531(11) 0.0280(11) Uani 1 1 d . . . . .
H15 H 0.218123 0.120305 0.423429 0.034 Uiso 1 1 calc R U . . .
H15A H 0.282268 0.152789 0.411032 0.034 Uiso 1 1 calc R U . . .
C16 C 0.2428(2) 0.2264(3) 0.44235(11) 0.0260(11) Uani 1 1 d . . . . .
C17 C 0.0675(2) 0.4285(3) 0.44463(11) 0.0208(10) Uani 1 1 d . . . . .
C18 C 0.0100(2) 0.4462(3) 0.41559(11) 0.0235(11) Uani 1 1 d . . . . .
H18 H 0.001411 0.500196 0.414810 0.028 Uiso 1 1 calc R U . . .
H18A H -0.030356 0.420581 0.419617 0.028 Uiso 1 1 calc R U . . .
C19 C 0.0277(2) 0.4200(2) 0.38117(11) 0.0206(10) Uani 1 1 d . . . . .
C20 C 0.1381(2) 0.1377(3) 0.37106(12) 0.0282(11) Uani 1 1 d . . . . .
H20 H 0.113573 0.153594 0.348797 0.034 Uiso 1 1 calc R U . . .
H20A H 0.157572 0.088554 0.367894 0.034 Uiso 1 1 calc R U . . .
C21 C 0.0887(3) 0.1283(3) 0.39526(14) 0.0413(14) Uani 1 1 d . . . . .
H21 H 0.112079 0.112919 0.417535 0.062 Uiso 1 1 calc R U . . .
H21A H 0.056111 0.090552 0.386354 0.062 Uiso 1 1 calc R U . . .
H21B H 0.066321 0.175636 0.397351 0.062 Uiso 1 1 calc R U . . .
C22 C 0.2368(2) 0.2012(2) 0.35452(11) 0.0218(10) Uani 1 1 d . . . . .
H22 H 0.210446 0.226844 0.334921 0.026 Uiso 1 1 calc R U . . .
H22A H 0.274776 0.233413 0.363304 0.026 Uiso 1 1 calc R U . . .
C23 C 0.2629(3) 0.1287(3) 0.34213(12) 0.0322(12) Uani 1 1 d . . . . .
H23 H 0.284353 0.099707 0.361575 0.048 Uiso 1 1 calc R U . . .
H23A H 0.294728 0.139874 0.327366 0.048 Uiso 1 1 calc R U . . .
H23B H 0.226187 0.100223 0.329508 0.048 Uiso 1 1 calc R U . . .
C24 C 0.2334(3) 0.1958(3) 0.47686(12) 0.0383(14) Uani 1 1 d . . . . .
H24 H 0.189978 0.170963 0.474198 0.046 Uiso 1 1 calc R U . . .
H24A H 0.232695 0.237846 0.492633 0.046 Uiso 1 1 calc R U . . .
C25 C 0.2869(3) 0.1403(3) 0.49284(13) 0.0475(16) Uani 1 1 d . . . . .
H25 H 0.286366 0.096968 0.478052 0.071 Uiso 1 1 calc R U . . .
H25A H 0.278051 0.124447 0.514957 0.071 Uiso 1 1 calc R U . . .
H25B H 0.330129 0.164183 0.495633 0.071 Uiso 1 1 calc R U . . .
C26 C 0.3092(3) 0.2673(3) 0.44444(14) 0.0402(14) Uani 1 1 d . . . . .
H26 H 0.344873 0.230253 0.449766 0.048 Uiso 1 1 calc R U . . .
H26A H 0.311393 0.287566 0.421753 0.048 Uiso 1 1 calc R U . . .
C27 C 0.3234(3) 0.3299(3) 0.46972(16) 0.0559(17) Uani 1 1 d . . . . .
H27 H 0.287941 0.366612 0.465407 0.084 Uiso 1 1 calc R U . . .
H27A H 0.365248 0.353481 0.467482 0.084 Uiso 1 1 calc R U . . .
H27B H 0.326342 0.310151 0.492666 0.084 Uiso 1 1 calc R U . . .
C28 C 0.0445(2) 0.3982(3) 0.47639(11) 0.0282(12) Uani 1 1 d . . . . .
H28 H 0.083753 0.391837 0.494241 0.034 Uiso 1 1 calc R U . . .
H28A H 0.016222 0.436170 0.484466 0.034 Uiso 1 1 calc R U . . .
C29 C 0.0071(3) 0.3255(3) 0.47248(13) 0.0388(14) Uani 1 1 d . . . . .
H29 H -0.035285 0.332725 0.457462 0.058 Uiso 1 1 calc R U . . .
H29A H -0.000581 0.308707 0.494668 0.058 Uiso 1 1 calc R U . . .
H29B H 0.032824 0.288187 0.462772 0.058 Uiso 1 1 calc R U . . .
C30 C 0.1124(2) 0.4962(2) 0.45432(11) 0.0237(11) Uani 1 1 d . . . . .
H30 H 0.153701 0.478817 0.468524 0.028 Uiso 1 1 calc R U . . .
H30A H 0.124146 0.517194 0.433364 0.028 Uiso 1 1 calc R U . . .
C31 C 0.0841(2) 0.5584(3) 0.47315(12) 0.0323(12) Uani 1 1 d . . . . .
H31 H 0.039788 0.570743 0.461335 0.048 Uiso 1 1 calc R U . . .
H31A H 0.112408 0.602231 0.474010 0.048 Uiso 1 1 calc R U . . .
H31B H 0.081951 0.542085 0.496203 0.048 Uiso 1 1 calc R U . . .
C32 C -0.0335(2) 0.3840(3) 0.35990(12) 0.0262(11) Uani 1 1 d . . . . .
H32 H -0.071587 0.417293 0.360131 0.031 Uiso 1 1 calc R U . . .
H32A H -0.026353 0.380531 0.336212 0.031 Uiso 1 1 calc R U . . .
C33 C -0.0514(3) 0.3081(3) 0.37100(13) 0.0391(13) Uani 1 1 d . . . . .
H33 H -0.018539 0.272079 0.366374 0.059 Uiso 1 1 calc R U . . .
H33A H -0.094823 0.294067 0.358574 0.059 Uiso 1 1 calc R U . . .
H33B H -0.052465 0.308778 0.395298 0.059 Uiso 1 1 calc R U . . .
C34 C 0.0518(2) 0.4863(2) 0.36221(11) 0.0236(11) Uani 1 1 d . . . . .
H34 H 0.090937 0.507930 0.376728 0.028 Uiso 1 1 calc R U . . .
H34A H 0.066138 0.467233 0.341538 0.028 Uiso 1 1 calc R U . . .
C35 C 0.0017(2) 0.5483(3) 0.35194(12) 0.0312(12) Uani 1 1 d . . . . .
H35 H -0.037534 0.527822 0.337638 0.047 Uiso 1 1 calc R U . . .
H35A H 0.021202 0.586424 0.339359 0.047 Uiso 1 1 calc R U . . .
H35B H -0.010587 0.570365 0.372247 0.047 Uiso 1 1 calc R U . . .
C36 C 0.0786(2) 0.2881(2) 0.15749(10) 0.0160(9) Uani 1 1 d . . . . .
C37 C 0.1183(2) 0.2492(2) 0.13824(10) 0.0160(9) Uani 1 1 d . . . . .
C38 C 0.0948(2) 0.2321(2) 0.10466(10) 0.0162(9) Uani 1 1 d . . . . .
C39 C 0.0318(2) 0.2521(2) 0.08940(10) 0.0201(10) Uani 1 1 d . . . . .
H39 H 0.016436 0.241009 0.066260 0.024 Uiso 1 1 calc R U . . .
C40 C -0.0085(2) 0.2887(2) 0.10835(11) 0.0178(10) Uani 1 1 d . . . . .
C41 C 0.0140(2) 0.3066(2) 0.14231(10) 0.0165(9) Uani 1 1 d . . . . .
C42 C 0.1864(2) 0.2146(2) 0.14978(10) 0.0196(10) Uani 1 1 d . . . . .
C43 C 0.2063(2) 0.1895(3) 0.11609(10) 0.0194(10) Uani 1 1 d . . . . .
H43 H 0.225688 0.139120 0.118677 0.023 Uiso 1 1 calc R U . . .
H43A H 0.239696 0.223792 0.109863 0.023 Uiso 1 1 calc R U . . .
C44 C 0.1443(2) 0.1892(2) 0.08800(10) 0.0175(10) Uani 1 1 d . . . . .
C45 C -0.0787(2) 0.3152(3) 0.09596(11) 0.0237(11) Uani 1 1 d . . . . .
C46 C -0.1017(2) 0.3322(3) 0.12959(12) 0.0259(11) Uani 1 1 d . . . . .
H46 H -0.127385 0.289822 0.136094 0.031 Uiso 1 1 calc R U . . .
H46A H -0.130443 0.376536 0.126995 0.031 Uiso 1 1 calc R U . . .
C47 C -0.0406(2) 0.3463(2) 0.15750(11) 0.0213(10) Uani 1 1 d . . . . .
C48 C 0.1776(2) 0.1476(2) 0.17260(11) 0.0227(10) Uani 1 1 d . . . . .
H48 H 0.156088 0.165350 0.191307 0.027 Uiso 1 1 calc R U . . .
H48A H 0.147061 0.112045 0.159146 0.027 Uiso 1 1 calc R U . . .
C49 C 0.2394(3) 0.1060(3) 0.18782(13) 0.0348(13) Uani 1 1 d . . . . .
H49 H 0.264876 0.094294 0.170038 0.052 Uiso 1 1 calc R U . . .
H49A H 0.227443 0.059934 0.198168 0.052 Uiso 1 1 calc R U . . .
H49B H 0.266048 0.136904 0.205087 0.052 Uiso 1 1 calc R U . . .
C50 C 0.2383(2) 0.2681(3) 0.16916(11) 0.0247(11) Uani 1 1 d . . . . .
H50 H 0.227587 0.276614 0.191934 0.030 Uiso 1 1 calc R U . . .
H50A H 0.281788 0.243401 0.172201 0.030 Uiso 1 1 calc R U . . .
C51 C 0.2443(2) 0.3430(3) 0.15269(12) 0.0315(12) Uani 1 1 d . . . . .
H51 H 0.260919 0.336119 0.131477 0.047 Uiso 1 1 calc R U . . .
H51A H 0.274917 0.374402 0.167969 0.047 Uiso 1 1 calc R U . . .
H51B H 0.201016 0.366866 0.147997 0.047 Uiso 1 1 calc R U . . .
C52 C 0.1179(2) 0.1103(3) 0.07957(11) 0.0234(11) Uani 1 1 d . . . . .
H52 H 0.109093 0.087044 0.100654 0.028 Uiso 1 1 calc R U . . .
H52A H 0.075315 0.114270 0.063910 0.028 Uiso 1 1 calc R U . . .
C53 C 0.1630(2) 0.0586(3) 0.06364(12) 0.0274(11) Uani 1 1 d . . . . .
H53 H 0.168351 0.078131 0.041514 0.041 Uiso 1 1 calc R U . . .
H53A H 0.143283 0.009065 0.060840 0.041 Uiso 1 1 calc R U . . .
H53B H 0.206035 0.055654 0.078384 0.041 Uiso 1 1 calc R U . . .
C54 C 0.1555(2) 0.2283(3) 0.05528(11) 0.0241(11) Uani 1 1 d . . . . .
H54 H 0.192553 0.203514 0.047102 0.029 Uiso 1 1 calc R U . . .
H54A H 0.115735 0.221211 0.037841 0.029 Uiso 1 1 calc R U . . .
C55 C 0.1703(3) 0.3108(3) 0.05839(12) 0.0330(12) Uani 1 1 d . . . . .
H55 H 0.135019 0.336016 0.067480 0.050 Uiso 1 1 calc R U . . .
H55A H 0.173028 0.331141 0.036053 0.050 Uiso 1 1 calc R U . . .
H55B H 0.212231 0.318566 0.073652 0.050 Uiso 1 1 calc R U . . .
C56 C -0.1217(2) 0.2556(3) 0.07499(12) 0.0315(12) Uani 1 1 d . . . . .
H56 H -0.167604 0.273853 0.070306 0.038 Uiso 1 1 calc R U . . .
H56A H -0.106711 0.250573 0.052979 0.038 Uiso 1 1 calc R U . . .
C57 C -0.1217(3) 0.1789(3) 0.09073(14) 0.0368(13) Uani 1 1 d . . . . .
H57 H -0.077834 0.156889 0.092630 0.055 Uiso 1 1 calc R U . . .
H57A H -0.153916 0.147412 0.076434 0.055 Uiso 1 1 calc R U . . .
H57B H -0.133523 0.183052 0.113258 0.055 Uiso 1 1 calc R U . . .
C58 C -0.0749(2) 0.3846(3) 0.07371(12) 0.0306(12) Uani 1 1 d . . . . .
H58 H -0.045541 0.421313 0.087056 0.037 Uiso 1 1 calc R U . . .
H58A H -0.054359 0.370076 0.054166 0.037 Uiso 1 1 calc R U . . .
C59 C -0.1412(3) 0.4225(3) 0.06024(16) 0.0497(16) Uani 1 1 d . . . . .
H59 H -0.169192 0.388601 0.044934 0.075 Uiso 1 1 calc R U . . .
H59A H -0.133533 0.467732 0.047998 0.075 Uiso 1 1 calc R U . . .
H59B H -0.163197 0.435207 0.079240 0.075 Uiso 1 1 calc R U . . .
C60 C -0.0515(2) 0.3143(3) 0.19161(12) 0.0278(11) Uani 1 1 d . . . . .
H60 H -0.016482 0.333831 0.209467 0.033 Uiso 1 1 calc R U . . .
H60A H -0.093991 0.333360 0.196293 0.033 Uiso 1 1 calc R U . . .
C61 C -0.0521(3) 0.2306(3) 0.19470(13) 0.0368(13) Uani 1 1 d . . . . .
H61 H -0.083926 0.209773 0.176091 0.055 Uiso 1 1 calc R U . . .
H61A H -0.064567 0.216772 0.216315 0.055 Uiso 1 1 calc R U . . .
H61B H -0.008130 0.211112 0.193689 0.055 Uiso 1 1 calc R U . . .
C62 C -0.0260(2) 0.4305(2) 0.16154(12) 0.0283(11) Uani 1 1 d . . . . .
H62 H 0.012990 0.437480 0.179451 0.034 Uiso 1 1 calc R U . . .
H62A H -0.014717 0.449492 0.140148 0.034 Uiso 1 1 calc R U . . .
C63 C -0.0824(3) 0.4766(3) 0.17038(13) 0.0380(14) Uani 1 1 d . . . . .
H63 H -0.119081 0.476590 0.151238 0.057 Uiso 1 1 calc R U . . .
H63A H -0.067448 0.527623 0.175359 0.057 Uiso 1 1 calc R U . . .
H63B H -0.097128 0.455305 0.190252 0.057 Uiso 1 1 calc R U . . .
C64 C 0.1028(2) 0.2523(2) 0.30235(10) 0.0182(10) Uani 1 1 d . . . . .
C65 C 0.0935(2) 0.2000(2) 0.28219(10) 0.0185(10) Uani 1 1 d . . . . .
C66 C 0.0812(2) 0.1281(2) 0.26574(10) 0.0193(10) Uani 1 1 d . . . . .
C67 C 0.1331(2) 0.0884(3) 0.25626(11) 0.0250(11) Uani 1 1 d . . . . .
H67 H 0.176152 0.109000 0.259756 0.030 Uiso 1 1 calc R U . . .
C68 C 0.1217(3) 0.0192(3) 0.24179(11) 0.0286(12) Uani 1 1 d . . . . .
H68 H 0.157120 -0.008302 0.235713 0.034 Uiso 1 1 calc R U . . .
C69 C 0.0588(3) -0.0102(3) 0.23612(12) 0.0318(12) Uani 1 1 d . . . . .
H69 H 0.051235 -0.057920 0.226188 0.038 Uiso 1 1 calc R U . . .
C70 C 0.0071(3) 0.0295(3) 0.24484(12) 0.0318(12) Uani 1 1 d . . . . .
H70 H -0.036030 0.009307 0.240543 0.038 Uiso 1 1 calc R U . . .
C71 C 0.0178(2) 0.0988(2) 0.25984(11) 0.0255(11) Uani 1 1 d . . . . .
H71 H -0.017754 0.125958 0.266007 0.031 Uiso 1 1 calc R U . . .
Cu2 Cu 0.62504(3) 0.25645(3) 0.26271(2) 0.01981(14) Uani 1 1 d . . . . .
P3 P 0.59494(6) 0.21883(6) 0.33247(3) 0.0191(3) Uani 1 1 d . . . . .
P4 P 0.61135(6) 0.23294(7) 0.20645(3) 0.0199(3) Uani 1 1 d . . . . .
N2 N 0.64910(17) 0.14873(19) 0.26937(9) 0.0176(8) Uani 1 1 d . . . . .
C72 C 0.6728(2) 0.1681(2) 0.33014(11) 0.0215(10) Uani 1 1 d . . . . .
H72 H 0.708379 0.204581 0.329429 0.026 Uiso 1 1 calc R U . . .
H72A H 0.685129 0.137896 0.350844 0.026 Uiso 1 1 calc R U . . .
C73 C 0.6279(2) 0.1425(2) 0.20843(11) 0.0207(10) Uani 1 1 d . . . . .
H73 H 0.625156 0.114486 0.188196 0.025 Uiso 1 1 calc R U . . .
C74 C 0.6670(2) 0.1186(2) 0.29984(11) 0.0200(10) Uani 1 1 d . . . . .
C75 C 0.6811(2) 0.0432(3) 0.30378(12) 0.0277(11) Uani 1 1 d . . . . .
H75 H 0.693014 0.022529 0.325745 0.033 Uiso 1 1 calc R U . . .
C76 C 0.6775(3) -0.0008(3) 0.27573(12) 0.0341(13) Uani 1 1 d . . . . .
H76 H 0.686254 -0.052488 0.278026 0.041 Uiso 1 1 calc R U . . .
C77 C 0.6609(2) 0.0313(3) 0.24361(12) 0.0284(12) Uani 1 1 d . . . . .
H77 H 0.659366 0.001913 0.223860 0.034 Uiso 1 1 calc R U . . .
C78 C 0.6466(2) 0.1063(2) 0.24100(11) 0.0205(10) Uani 1 1 d . . . . .
C79 C 0.6097(2) 0.2382(2) 0.37875(10) 0.0170(10) Uani 1 1 d . . . . .
C80 C 0.5760(2) 0.1862(2) 0.39595(10) 0.0175(10) Uani 1 1 d . . . . .
C81 C 0.5909(2) 0.1813(2) 0.43117(10) 0.0171(10) Uani 1 1 d . . . . .
C82 C 0.6380(2) 0.2263(3) 0.44976(11) 0.0235(11) Uani 1 1 d . . . . .
H82 H 0.649661 0.220192 0.473543 0.028 Uiso 1 1 calc R U . . .
C83 C 0.6677(2) 0.2803(2) 0.43338(11) 0.0214(10) Uani 1 1 d . . . . .
C84 C 0.6547(2) 0.2878(2) 0.39831(11) 0.0204(10) Uani 1 1 d . . . . .
C85 C 0.5204(2) 0.1301(2) 0.38239(11) 0.0212(10) Uani 1 1 d . . . . .
C86 C 0.4983(2) 0.1039(3) 0.41556(11) 0.0266(11) Uani 1 1 d . . . . .
H86 H 0.456743 0.128920 0.418057 0.032 Uiso 1 1 calc R U . . .
H86A H 0.490267 0.049721 0.414555 0.032 Uiso 1 1 calc R U . . .
C87 C 0.5517(2) 0.1221(3) 0.44597(11) 0.0223(10) Uani 1 1 d . . . . .
C88 C 0.7157(2) 0.3374(3) 0.45127(12) 0.0283(12) Uani 1 1 d . . . . .
C89 C 0.7289(2) 0.3862(3) 0.42155(12) 0.0303(12) Uani 1 1 d . . . . .
H89 H 0.776401 0.385141 0.420366 0.036 Uiso 1 1 calc R U . . .
H89A H 0.716506 0.438177 0.425378 0.036 Uiso 1 1 calc R U . . .
C90 C 0.6884(2) 0.3577(3) 0.38750(11) 0.0251(11) Uani 1 1 d . . . . .
C91 C 0.4609(2) 0.1644(3) 0.35918(12) 0.0272(11) Uani 1 1 d . . . . .
H91 H 0.471264 0.168389 0.336084 0.033 Uiso 1 1 calc R U . . .
H91A H 0.423003 0.130331 0.358095 0.033 Uiso 1 1 calc R U . . .
C92 C 0.4406(3) 0.2409(3) 0.37009(13) 0.0400(14) Uani 1 1 d . . . . .
H92 H 0.433673 0.238723 0.393602 0.060 Uiso 1 1 calc R U . . .
H92A H 0.399632 0.256176 0.355493 0.060 Uiso 1 1 calc R U . . .
H92B H 0.475325 0.276881 0.368174 0.060 Uiso 1 1 calc R U . . .
C93 C 0.5476(2) 0.0638(3) 0.36419(12) 0.0264(11) Uani 1 1 d . . . . .
H93 H 0.564875 0.083311 0.344423 0.032 Uiso 1 1 calc R U . . .
H93A H 0.585037 0.041868 0.379821 0.032 Uiso 1 1 calc R U . . .
C94 C 0.4983(3) 0.0022(3) 0.35203(12) 0.0351(13) Uani 1 1 d . . . . .
H94 H 0.483348 -0.020542 0.371524 0.053 Uiso 1 1 calc R U . . .
H94A H 0.519415 -0.035468 0.339972 0.053 Uiso 1 1 calc R U . . .
H94B H 0.460417 0.023144 0.336790 0.053 Uiso 1 1 calc R U . . .
C95 C 0.5230(2) 0.1499(3) 0.47669(12) 0.0297(12) Uani 1 1 d . . . . .
H95 H 0.488608 0.114409 0.480752 0.036 Uiso 1 1 calc R U . . .
H95A H 0.558507 0.148197 0.496747 0.036 Uiso 1 1 calc R U . . .
C96 C 0.4939(3) 0.2259(3) 0.47449(16) 0.0563(17) Uani 1 1 d . . . . .
H96 H 0.528655 0.262682 0.474015 0.084 Uiso 1 1 calc R U . . .
H96A H 0.472839 0.234827 0.494197 0.084 Uiso 1 1 calc R U . . .
H96B H 0.460951 0.230080 0.453806 0.084 Uiso 1 1 calc R U . . .
C97 C 0.5986(3) 0.0554(3) 0.45724(13) 0.0325(12) Uani 1 1 d . . . . .
H97 H 0.615234 0.036604 0.437153 0.039 Uiso 1 1 calc R U . . .
H97A H 0.636887 0.073920 0.473397 0.039 Uiso 1 1 calc R U . . .
C98 C 0.5688(3) -0.0095(3) 0.47359(15) 0.0499(16) Uani 1 1 d . . . . .
H98 H 0.557659 0.006391 0.495230 0.075 Uiso 1 1 calc R U . . .
H98A H 0.600753 -0.050160 0.477460 0.075 Uiso 1 1 calc R U . . .
H98B H 0.528939 -0.026433 0.458614 0.075 Uiso 1 1 calc R U . . .
C99 C 0.6813(3) 0.3823(3) 0.47630(12) 0.0348(13) Uani 1 1 d . . . . .
H99 H 0.640838 0.404966 0.463418 0.042 Uiso 1 1 calc R U . . .
H99A H 0.667587 0.347310 0.492762 0.042 Uiso 1 1 calc R U . . .
C100 C 0.7226(3) 0.4434(3) 0.49585(14) 0.0504(16) Uani 1 1 d . . . . .
H100 H 0.758193 0.421094 0.512095 0.076 Uiso 1 1 calc R U . . .
H101 H 0.694754 0.473581 0.507965 0.076 Uiso 1 1 calc R U . . .
H102 H 0.741405 0.474829 0.480043 0.076 Uiso 1 1 calc R U . . .
C101 C 0.7777(3) 0.3004(3) 0.47065(16) 0.0517(16) Uani 1 1 d . . . . .
H103 H 0.809388 0.339770 0.479662 0.062 Uiso 1 1 calc R U . . .
H104 H 0.765657 0.273717 0.490237 0.062 Uiso 1 1 calc R U . . .
C102 C 0.8115(3) 0.2472(4) 0.45090(19) 0.070(2) Uani 1 1 d . . . . .
H105 H 0.779274 0.211915 0.439152 0.104 Uiso 1 1 calc R U . . .
H106 H 0.845532 0.220311 0.466288 0.104 Uiso 1 1 calc R U . . .
H107 H 0.831780 0.274554 0.434301 0.104 Uiso 1 1 calc R U . . .
C103 C 0.6358(2) 0.4154(3) 0.37293(12) 0.0297(12) Uani 1 1 d . . . . .
H108 H 0.658641 0.462059 0.369002 0.036 Uiso 1 1 calc R U . . .
H109 H 0.613245 0.397370 0.350619 0.036 Uiso 1 1 calc R U . . .
C104 C 0.5833(3) 0.4337(3) 0.39423(14) 0.0412(14) Uani 1 1 d . . . . .
H110 H 0.561393 0.387855 0.399351 0.062 Uiso 1 1 calc R U . . .
H111 H 0.550712 0.467456 0.381628 0.062 Uiso 1 1 calc R U . . .
H112 H 0.604017 0.457352 0.415375 0.062 Uiso 1 1 calc R U . . .
C105 C 0.7350(2) 0.3425(3) 0.36234(12) 0.0281(11) Uani 1 1 d . . . . .
H113 H 0.769020 0.306694 0.372707 0.034 Uiso 1 1 calc R U . . .
H114 H 0.709557 0.318775 0.341940 0.034 Uiso 1 1 calc R U . . .
C106 C 0.7693(3) 0.4112(3) 0.35150(14) 0.0416(14) Uani 1 1 d . . . . .
H115 H 0.736445 0.444316 0.338659 0.062 Uiso 1 1 calc R U . . .
H116 H 0.801103 0.396203 0.337296 0.062 Uiso 1 1 calc R U . . .
H117 H 0.792234 0.437060 0.371585 0.062 Uiso 1 1 calc R U . . .
C107 C 0.5817(2) 0.2572(2) 0.16219(10) 0.0184(10) Uani 1 1 d . . . . .
C108 C 0.5168(2) 0.2408(2) 0.14661(10) 0.0186(10) Uani 1 1 d . . . . .
C109 C 0.4962(2) 0.2584(2) 0.11232(11) 0.0202(10) Uani 1 1 d . . . . .
C110 C 0.5382(2) 0.2919(2) 0.09376(11) 0.0220(10) Uani 1 1 d . . . . .
H118 H 0.523996 0.302205 0.070436 0.026 Uiso 1 1 calc R U . . .
C111 C 0.6013(2) 0.3102(2) 0.10946(10) 0.0184(10) Uani 1 1 d . . . . .
C112 C 0.6234(2) 0.2945(2) 0.14348(10) 0.0177(10) Uani 1 1 d . . . . .
C113 C 0.4605(2) 0.2055(2) 0.16135(11) 0.0212(10) Uani 1 1 d . . . . .
C114 C 0.4010(2) 0.2230(3) 0.13339(12) 0.0269(11) Uani 1 1 d . . . . .
H119 H 0.369419 0.181191 0.131077 0.032 Uiso 1 1 calc R U . . .
H120 H 0.378122 0.267960 0.139527 0.032 Uiso 1 1 calc R U . . .
C115 C 0.4251(2) 0.2357(3) 0.09973(11) 0.0249(11) Uani 1 1 d . . . . .
C116 C 0.6521(2) 0.3525(3) 0.09353(11) 0.0215(10) Uani 1 1 d . . . . .
C117 C 0.7129(2) 0.3532(3) 0.12217(10) 0.0212(10) Uani 1 1 d . . . . .
H121 H 0.731744 0.403799 0.124847 0.025 Uiso 1 1 calc R U . . .
H122 H 0.747020 0.319214 0.116472 0.025 Uiso 1 1 calc R U . . .
C118 C 0.6914(2) 0.3280(3) 0.15567(11) 0.0199(10) Uani 1 1 d . . . . .
C119 C 0.4500(2) 0.2387(3) 0.19508(11) 0.0263(11) Uani 1 1 d . . . . .
H123 H 0.407045 0.221014 0.199713 0.032 Uiso 1 1 calc R U . . .
H124 H 0.484445 0.218722 0.213098 0.032 Uiso 1 1 calc R U . . .
C120 C 0.4511(3) 0.3224(3) 0.19787(13) 0.0374(13) Uani 1 1 d . . . . .
H125 H 0.495157 0.340764 0.196310 0.056 Uiso 1 1 calc R U . . .
H126 H 0.439799 0.337128 0.219651 0.056 Uiso 1 1 calc R U . . .
H127 H 0.418965 0.343607 0.179475 0.056 Uiso 1 1 calc R U . . .
C121 C 0.4715(2) 0.1204(3) 0.16539(12) 0.0272(11) Uani 1 1 d . . . . .
H128 H 0.485383 0.101171 0.144653 0.033 Uiso 1 1 calc R U . . .
H129 H 0.508053 0.111608 0.184452 0.033 Uiso 1 1 calc R U . . .
C122 C 0.4126(3) 0.0769(3) 0.17159(13) 0.0394(14) Uani 1 1 d . . . . .
H130 H 0.397251 0.096473 0.191595 0.059 Uiso 1 1 calc R U . . .
H131 H 0.424893 0.024626 0.175320 0.059 Uiso 1 1 calc R U . . .
H132 H 0.377370 0.081054 0.151892 0.059 Uiso 1 1 calc R U . . .
C123 C 0.3850(2) 0.2962(3) 0.07793(13) 0.0320(12) Uani 1 1 d . . . . .
H133 H 0.400643 0.298733 0.056000 0.038 Uiso 1 1 calc R U . . .
H134 H 0.338402 0.280408 0.073185 0.038 Uiso 1 1 calc R U . . .
C124 C 0.3879(3) 0.3738(3) 0.09278(14) 0.0422(14) Uani 1 1 d . . . . .
H135 H 0.374246 0.372229 0.114945 0.063 Uiso 1 1 calc R U . . .
H136 H 0.358331 0.406478 0.077658 0.063 Uiso 1 1 calc R U . . .
H137 H 0.433041 0.392691 0.095337 0.063 Uiso 1 1 calc R U . . .
C125 C 0.4245(2) 0.1645(3) 0.07829(12) 0.0296(12) Uani 1 1 d . . . . .
H138 H 0.443555 0.176424 0.057952 0.036 Uiso 1 1 calc R U . . .
H139 H 0.453750 0.127549 0.091574 0.036 Uiso 1 1 calc R U . . .
C126 C 0.3573(3) 0.1286(3) 0.06682(14) 0.0430(14) Uani 1 1 d . . . . .
H140 H 0.338900 0.113328 0.086669 0.065 Uiso 1 1 calc R U . . .
H141 H 0.362202 0.085001 0.052884 0.065 Uiso 1 1 calc R U . . .
H142 H 0.327632 0.164302 0.053549 0.065 Uiso 1 1 calc R U . . .
C127 C 0.6257(2) 0.4313(3) 0.08463(13) 0.0293(12) Uani 1 1 d . . . . .
H143 H 0.582659 0.426862 0.069357 0.035 Uiso 1 1 calc R U . . .
H144 H 0.617533 0.455393 0.105669 0.035 Uiso 1 1 calc R U . . .
C128 C 0.6696(3) 0.4826(3) 0.06785(15) 0.0432(14) Uani 1 1 d . . . . .
H145 H 0.711346 0.490710 0.083288 0.065 Uiso 1 1 calc R U . . .
H146 H 0.647380 0.530300 0.062581 0.065 Uiso 1 1 calc R U . . .
H147 H 0.678334 0.459746 0.046939 0.065 Uiso 1 1 calc R U . . .
C129 C 0.6664(2) 0.3141(3) 0.06131(11) 0.0289(12) Uani 1 1 d . . . . .
H148 H 0.627719 0.320646 0.043162 0.035 Uiso 1 1 calc R U . . .
H149 H 0.704110 0.339413 0.053996 0.035 Uiso 1 1 calc R U . . .
C130 C 0.6819(3) 0.2318(3) 0.06496(12) 0.0359(13) Uani 1 1 d . . . . .
H150 H 0.721831 0.224575 0.081806 0.054 Uiso 1 1 calc R U . . .
H151 H 0.688727 0.211809 0.043150 0.054 Uiso 1 1 calc R U . . .
H152 H 0.645013 0.205889 0.072274 0.054 Uiso 1 1 calc R U . . .
C131 C 0.6822(2) 0.3954(3) 0.17821(11) 0.0234(11) Uani 1 1 d . . . . .
H153 H 0.653111 0.431721 0.164420 0.028 Uiso 1 1 calc R U . . .
H154 H 0.659433 0.378468 0.196576 0.028 Uiso 1 1 calc R U . . .
C132 C 0.7459(3) 0.4353(3) 0.19419(13) 0.0345(13) Uani 1 1 d . . . . .
H155 H 0.773152 0.401732 0.209996 0.052 Uiso 1 1 calc R U . . .
H156 H 0.735016 0.479382 0.206368 0.052 Uiso 1 1 calc R U . . .
H157 H 0.770291 0.450206 0.176398 0.052 Uiso 1 1 calc R U . . .
C133 C 0.7419(2) 0.2747(3) 0.17553(11) 0.0227(10) Uani 1 1 d . . . . .
H158 H 0.785601 0.298868 0.178895 0.027 Uiso 1 1 calc R U . . .
H159 H 0.730170 0.266878 0.198151 0.027 Uiso 1 1 calc R U . . .
C134 C 0.7476(2) 0.1993(3) 0.15934(12) 0.0290(12) Uani 1 1 d . . . . .
H160 H 0.704979 0.173959 0.156402 0.044 Uiso 1 1 calc R U . . .
H161 H 0.780718 0.169467 0.173924 0.044 Uiso 1 1 calc R U . . .
H162 H 0.760821 0.205924 0.137242 0.044 Uiso 1 1 calc R U . . .
C135 C 0.6035(2) 0.2974(2) 0.30642(11) 0.0188(10) Uani 1 1 d . . . . .
C136 C 0.5957(2) 0.3491(2) 0.28601(11) 0.0208(10) Uani 1 1 d . . . . .
C137 C 0.5859(2) 0.4201(2) 0.26891(10) 0.0216(10) Uani 1 1 d . . . . .
C138 C 0.5230(2) 0.4504(3) 0.26118(11) 0.0274(11) Uani 1 1 d . . . . .
H163 H 0.486320 0.424127 0.266584 0.033 Uiso 1 1 calc R U . . .
C139 C 0.5142(3) 0.5191(3) 0.24559(12) 0.0307(12) Uani 1 1 d . . . . .
H164 H 0.471290 0.539837 0.240313 0.037 Uiso 1 1 calc R U . . .
C140 C 0.5670(3) 0.5573(3) 0.23772(12) 0.0306(12) Uani 1 1 d . . . . .
H165 H 0.560542 0.604582 0.227214 0.037 Uiso 1 1 calc R U . . .
C141 C 0.6290(3) 0.5277(3) 0.24493(11) 0.0273(11) Uani 1 1 d . . . . .
H166 H 0.665279 0.554457 0.239267 0.033 Uiso 1 1 calc R U . . .
C142 C 0.6393(2) 0.4589(3) 0.26046(11) 0.0246(11) Uani 1 1 d . . . . .
H167 H 0.682276 0.438343 0.265298 0.030 Uiso 1 1 calc R U . . .
P5A P 0.3201(4) 0.2761(4) 0.27147(17) 0.0247(15) Uani 0.653(15) 1 d D U P A 1
F1A F 0.3528(4) 0.2074(4) 0.2919(2) 0.061(2) Uani 0.653(15) 1 d D U P A 1
F2A F 0.2854(3) 0.3437(5) 0.2500(3) 0.064(3) Uani 0.653(15) 1 d D U P A 1
F3A F 0.3895(5) 0.3164(8) 0.2753(4) 0.058(3) Uani 0.653(15) 1 d D U P A 1
F4A F 0.2489(4) 0.2368(5) 0.2673(3) 0.031(2) Uani 0.653(15) 1 d D U P A 1
F5A F 0.3071(5) 0.3113(6) 0.3054(2) 0.063(3) Uani 0.653(15) 1 d D U P A 1
F6A F 0.3325(3) 0.2392(6) 0.23778(14) 0.054(3) Uani 0.653(15) 1 d D U P A 1
P5B P 0.3237(7) 0.2901(7) 0.2713(3) 0.019(2) Uani 0.347(15) 1 d D U P A 2
F1B F 0.3502(7) 0.2098(6) 0.2700(7) 0.094(7) Uani 0.347(15) 1 d D U P A 2
F2B F 0.2954(5) 0.3714(5) 0.2721(5) 0.051(4) Uani 0.347(15) 1 d D U P A 2
F3B F 0.3970(8) 0.3217(12) 0.2811(6) 0.038(4) Uani 0.347(15) 1 d D U P A 2
F4B F 0.2489(7) 0.2601(10) 0.2623(5) 0.032(4) Uani 0.347(15) 1 d D U P A 2
F5B F 0.3198(12) 0.2824(13) 0.3094(3) 0.072(6) Uani 0.347(15) 1 d D U P A 2
F6B F 0.3269(5) 0.3014(12) 0.2333(2) 0.060(6) Uani 0.347(15) 1 d D U P A 2
P6A P 0.1762(5) 0.7693(7) 0.2232(3) 0.0255(19) Uani 0.58(3) 1 d D U P B 1
F7A F 0.2124(6) 0.6963(11) 0.2384(6) 0.086(5) Uani 0.58(3) 1 d D U P B 1
F8A F 0.1432(8) 0.8421(7) 0.2073(4) 0.067(3) Uani 0.58(3) 1 d D U P B 1
F9A F 0.2461(6) 0.8108(10) 0.2318(5) 0.045(3) Uani 0.58(3) 1 d D U P B 1
F10A F 0.1081(7) 0.7279(11) 0.2149(6) 0.082(5) Uani 0.58(3) 1 d D U P B 1
F11A F 0.1934(9) 0.7470(9) 0.1877(4) 0.060(4) Uani 0.58(3) 1 d D U P B 1
F12A F 0.1600(5) 0.7921(16) 0.2585(2) 0.079(5) Uani 0.58(3) 1 d D U P B 1
P6B P 0.1745(7) 0.7545(8) 0.2202(3) 0.028(3) Uani 0.42(3) 1 d D U P B 2
F7B F 0.2067(7) 0.6736(7) 0.2225(5) 0.050(4) Uani 0.42(3) 1 d D U P B 2
F8B F 0.1455(8) 0.8349(8) 0.2177(7) 0.069(5) Uani 0.42(3) 1 d D U P B 2
F9B F 0.2470(8) 0.7883(11) 0.2325(6) 0.033(3) Uani 0.42(3) 1 d D U P B 2
F10B F 0.1040(7) 0.7201(11) 0.2082(5) 0.041(3) Uani 0.42(3) 1 d D U P B 2
F11B F 0.1860(10) 0.7580(10) 0.1823(3) 0.037(4) Uani 0.42(3) 1 d D U P B 2
F12B F 0.1661(8) 0.7457(15) 0.2579(3) 0.059(5) Uani 0.42(3) 1 d D U P B 2
O1 O 0.3313(3) 0.4822(3) 0.37278(14) 0.0877(16) Uiso 1 1 d . . . . .
C143 C 0.2977(4) 0.4705(5) 0.4006(2) 0.094(3) Uiso 1 1 d . . . . .
H168 H 0.270792 0.424794 0.396854 0.112 Uiso 1 1 calc R U . . .
H169 H 0.330023 0.464303 0.421723 0.112 Uiso 1 1 calc R U . . .
C144 C 0.2564(4) 0.5323(4) 0.40371(19) 0.076(2) Uiso 1 1 d . . . . .
H170 H 0.283360 0.577195 0.407970 0.115 Uiso 1 1 calc R U . . .
H171 H 0.232867 0.524026 0.422564 0.115 Uiso 1 1 calc R U . . .
H172 H 0.224607 0.538318 0.382726 0.115 Uiso 1 1 calc R U . . .
C145 C 0.3798(5) 0.4244(6) 0.3696(2) 0.109(3) Uiso 1 1 d . . . . .
H173 H 0.411804 0.420796 0.390943 0.131 Uiso 1 1 calc R U . . .
H174 H 0.357220 0.376016 0.365452 0.131 Uiso 1 1 calc R U . . .
C146 C 0.4142(4) 0.4407(4) 0.34222(18) 0.074(2) Uiso 1 1 d . . . . .
H175 H 0.383529 0.437556 0.320700 0.110 Uiso 1 1 calc R U . . .
H176 H 0.449844 0.404731 0.342284 0.110 Uiso 1 1 calc R U . . .
H177 H 0.432670 0.490814 0.345043 0.110 Uiso 1 1 calc R U . . .
O2 O 0.1736(6) 0.5549(7) 0.0978(3) 0.220(5) Uiso 1 1 d . . . . .
C147 C 0.1618(9) 0.5869(11) 0.1272(5) 0.239(8) Uiso 1 1 d . . . . .
H178 H 0.180961 0.637204 0.127163 0.287 Uiso 1 1 calc R U . . .
H179 H 0.190487 0.559446 0.145406 0.287 Uiso 1 1 calc R U . . .
C148 C 0.1002(5) 0.5973(6) 0.1397(3) 0.132(4) Uiso 1 1 d . . . . .
H180 H 0.063251 0.595743 0.120716 0.199 Uiso 1 1 calc R U . . .
H181 H 0.100778 0.645481 0.151062 0.199 Uiso 1 1 calc R U . . .
H182 H 0.095044 0.557737 0.155772 0.199 Uiso 1 1 calc R U . . .
C149 C 0.2368(9) 0.5292(10) 0.0895(5) 0.231(8) Uiso 1 1 d . . . . .
H183 H 0.271682 0.567338 0.094332 0.277 Uiso 1 1 calc R U . . .
H184 H 0.251934 0.482434 0.101242 0.277 Uiso 1 1 calc R U . . .
C150 C 0.2155(8) 0.5190(9) 0.0550(4) 0.223(7) Uiso 1 1 d . . . . .
H185 H 0.176596 0.549702 0.047434 0.334 Uiso 1 1 calc R U . . .
H186 H 0.204352 0.466660 0.050557 0.334 Uiso 1 1 calc R U . . .
H187 H 0.250701 0.533293 0.042752 0.334 Uiso 1 1 calc R U . . .
O3 O -0.0087(6) 0.4923(7) 0.0010(4) 0.062(3) Uiso 0.5 1 d D . P C -1
C151 C 0.0125(10) 0.5509(9) 0.0243(5) 0.124(7) Uiso 0.5 1 d D . P C -1
H188 H 0.058149 0.565349 0.022758 0.149 Uiso 0.5 1 calc R U P C -1
H189 H 0.011552 0.534135 0.047664 0.149 Uiso 0.5 1 calc R U P C -1
C152 C -0.0346(10) 0.6183(9) 0.0154(5) 0.102(6) Uiso 0.5 1 d D . P C -1
H190 H -0.028227 0.639442 -0.006308 0.153 Uiso 0.5 1 calc R U P C -1
H191 H -0.024755 0.656019 0.033103 0.153 Uiso 0.5 1 calc R U P C -1
H192 H -0.080284 0.601880 0.013725 0.153 Uiso 0.5 1 calc R U P C -1
C153 C 0.0374(10) 0.4356(10) 0.0019(6) 0.136(8) Uiso 0.5 1 d D . P C -1
H193 H 0.045158 0.409124 0.023818 0.164 Uiso 0.5 1 calc R U P C -1
H194 H 0.079682 0.453417 -0.003558 0.164 Uiso 0.5 1 calc R U P C -1
C154 C -0.0037(15) 0.3854(13) -0.0284(7) 0.175(12) Uiso 0.5 1 d D . P C -1
H195 H 0.004153 0.332716 -0.023206 0.263 Uiso 0.5 1 calc R U P C -1
H196 H 0.010820 0.397240 -0.049755 0.263 Uiso 0.5 1 calc R U P C -1
H197 H -0.050819 0.396058 -0.030472 0.263 Uiso 0.5 1 calc R U P C -1
O4 O 0.5020(11) 0.0209(9) -0.0018(5) 0.141(6) Uiso 0.5 1 d D . P D -1
C155 C 0.5259(17) 0.0072(15) 0.0340(5) 0.201(14) Uiso 0.5 1 d D . P D -1
H198 H 0.554012 -0.037605 0.037194 0.241 Uiso 0.5 1 calc R U P D -1
H199 H 0.488779 0.000680 0.046360 0.241 Uiso 0.5 1 calc R U P D -1
C156 C 0.5667(11) 0.0785(12) 0.0464(5) 0.133(8) Uiso 0.5 1 d D . P D -1
H200 H 0.611864 0.072701 0.042267 0.199 Uiso 0.5 1 calc R U P D -1
H201 H 0.567273 0.085425 0.070619 0.199 Uiso 0.5 1 calc R U P D -1
H202 H 0.546411 0.121766 0.033970 0.199 Uiso 0.5 1 calc R U P D -1
C157 C 0.4766(9) -0.0534(8) -0.0127(4) 0.085(5) Uiso 0.5 1 d D . P D -1
H203 H 0.435531 -0.066060 -0.004336 0.103 Uiso 0.5 1 calc R U P D -1
H204 H 0.509733 -0.093063 -0.006780 0.103 Uiso 0.5 1 calc R U P D -1
C158 C 0.4642(19) -0.0323(19) -0.0523(5) 0.222(16) Uiso 0.5 1 d D . P D -1
H205 H 0.469087 0.021378 -0.054784 0.333 Uiso 0.5 1 calc R U P D -1
H206 H 0.419626 -0.047245 -0.062720 0.333 Uiso 0.5 1 calc R U P D -1
H207 H 0.496365 -0.058171 -0.063370 0.333 Uiso 0.5 1 calc R U P D -1

loop_
_atom_site_aniso_label
_atom_site_aniso_U_11
_atom_site_aniso_U_22
_atom_site_aniso_U_33
_atom_site_aniso_U_23
_atom_site_aniso_U_13
_atom_site_aniso_U_12
Cu1 0.0255(3) 0.0155(3) 0.0147(3) -0.0025(2) 0.0058(2) -0.0032(2)
P1 0.0244(7) 0.0181(6) 0.0135(6) -0.0014(5) 0.0043(5) 0.0015(5)
P2 0.0234(7) 0.0212(6) 0.0130(6) -0.0027(5) 0.0042(5) -0.0020(5)
N1 0.022(2) 0.0106(18) 0.0153(19) -0.0025(15) 0.0058(15) -0.0010(15)
C1 0.023(3) 0.021(2) 0.016(2) -0.0034(19) 0.0010(19) -0.003(2)
C2 0.023(3) 0.023(3) 0.016(2) 0.0049(19) 0.0053(19) -0.001(2)
C3 0.022(3) 0.024(3) 0.015(2) 0.0010(19) 0.0029(19) -0.001(2)
C4 0.041(3) 0.019(3) 0.023(3) -0.010(2) 0.004(2) -0.010(2)
C5 0.055(4) 0.016(3) 0.028(3) -0.003(2) 0.006(2) -0.015(2)
C6 0.035(3) 0.020(3) 0.023(3) 0.002(2) 0.006(2) -0.009(2)
C7 0.017(2) 0.023(3) 0.014(2) 0.0005(19) 0.0038(18) -0.0015(19)
C8 0.017(2) 0.017(2) 0.015(2) -0.0007(18) 0.0017(18) -0.0021(19)
C9 0.024(3) 0.019(2) 0.018(2) -0.0002(19) 0.0059(19) 0.001(2)
C10 0.018(2) 0.023(3) 0.017(2) 0.0003(19) 0.0024(19) 0.004(2)
C11 0.025(3) 0.026(3) 0.014(2) -0.001(2) -0.0003(19) 0.001(2)
C12 0.019(2) 0.019(2) 0.014(2) -0.0017(18) 0.0025(18) -0.0006(19)
C13 0.017(2) 0.017(2) 0.019(2) 0.0011(19) 0.0021(19) -0.0038(19)
C14 0.032(3) 0.019(2) 0.019(2) 0.0000(19) 0.007(2) 0.007(2)
C15 0.037(3) 0.025(3) 0.023(3) 0.003(2) 0.008(2) 0.011(2)
C16 0.033(3) 0.027(3) 0.018(2) 0.000(2) 0.004(2) 0.013(2)
C17 0.018(2) 0.027(3) 0.017(2) 0.002(2) 0.0033(19) 0.006(2)
C18 0.022(3) 0.030(3) 0.020(2) -0.004(2) 0.006(2) 0.002(2)
C19 0.019(2) 0.024(3) 0.018(2) -0.0020(19) 0.0001(19) 0.006(2)
C20 0.037(3) 0.021(3) 0.028(3) 0.001(2) 0.008(2) 0.001(2)
C21 0.051(4) 0.027(3) 0.049(4) 0.003(3) 0.018(3) -0.006(3)
C22 0.021(3) 0.024(3) 0.020(2) 0.000(2) 0.0043(19) 0.004(2)
C23 0.040(3) 0.030(3) 0.029(3) -0.001(2) 0.013(2) 0.010(2)
C24 0.050(4) 0.042(3) 0.023(3) 0.006(2) 0.005(2) 0.024(3)
C25 0.067(4) 0.046(4) 0.028(3) 0.007(3) 0.006(3) 0.031(3)
C26 0.028(3) 0.047(3) 0.042(3) -0.005(3) -0.002(2) 0.014(3)
C27 0.044(4) 0.059(4) 0.059(4) -0.020(3) -0.005(3) -0.003(3)
C28 0.028(3) 0.036(3) 0.022(3) -0.001(2) 0.008(2) 0.008(2)
C29 0.046(3) 0.048(4) 0.026(3) 0.001(2) 0.017(3) -0.009(3)
C30 0.024(3) 0.026(3) 0.021(2) -0.004(2) 0.003(2) 0.007(2)
C31 0.031(3) 0.035(3) 0.030(3) -0.007(2) 0.001(2) 0.008(2)
C32 0.019(3) 0.033(3) 0.024(3) 0.000(2) -0.001(2) 0.005(2)
C33 0.036(3) 0.039(3) 0.039(3) 0.000(3) -0.003(3) -0.009(3)
C34 0.026(3) 0.023(3) 0.021(2) -0.004(2) 0.003(2) 0.006(2)
C35 0.038(3) 0.030(3) 0.025(3) -0.002(2) 0.003(2) 0.010(2)
C36 0.018(2) 0.014(2) 0.016(2) 0.0007(18) 0.0027(18) -0.0037(18)
C37 0.014(2) 0.018(2) 0.016(2) -0.0011(18) 0.0010(18) -0.0033(18)
C38 0.014(2) 0.019(2) 0.016(2) -0.0028(18) 0.0027(18) -0.0020(18)
C39 0.019(2) 0.028(3) 0.013(2) -0.0027(19) 0.0005(18) -0.003(2)
C40 0.016(2) 0.017(2) 0.020(2) -0.0006(19) 0.0021(19) 0.0001(19)
C41 0.016(2) 0.015(2) 0.020(2) -0.0017(18) 0.0083(19) -0.0022(18)
C42 0.017(2) 0.026(3) 0.015(2) -0.0050(19) 0.0024(18) 0.002(2)
C43 0.011(2) 0.030(3) 0.017(2) -0.004(2) 0.0033(18) -0.0004(19)
C44 0.014(2) 0.024(3) 0.014(2) -0.0051(19) 0.0028(18) -0.0007(19)
C45 0.017(2) 0.028(3) 0.024(3) 0.000(2) 0.000(2) 0.003(2)
C46 0.019(3) 0.024(3) 0.035(3) -0.005(2) 0.005(2) 0.004(2)
C47 0.017(2) 0.026(3) 0.023(2) -0.008(2) 0.007(2) 0.003(2)
C48 0.022(3) 0.027(3) 0.019(2) 0.003(2) 0.005(2) 0.007(2)
C49 0.037(3) 0.035(3) 0.030(3) 0.002(2) 0.001(2) 0.013(2)
C50 0.018(3) 0.038(3) 0.017(2) -0.009(2) 0.0028(19) 0.002(2)
C51 0.028(3) 0.038(3) 0.029(3) -0.013(2) 0.008(2) -0.012(2)
C52 0.017(2) 0.030(3) 0.022(2) -0.004(2) -0.001(2) 0.000(2)
C53 0.029(3) 0.026(3) 0.026(3) -0.007(2) 0.001(2) 0.007(2)
C54 0.025(3) 0.033(3) 0.016(2) -0.002(2) 0.007(2) 0.002(2)
C55 0.041(3) 0.034(3) 0.027(3) 0.001(2) 0.013(2) -0.005(2)
C56 0.021(3) 0.038(3) 0.032(3) -0.007(2) -0.002(2) 0.003(2)
C57 0.033(3) 0.031(3) 0.046(3) -0.015(3) 0.006(3) -0.004(2)
C58 0.029(3) 0.030(3) 0.031(3) 0.006(2) 0.001(2) 0.007(2)
C59 0.040(4) 0.046(4) 0.059(4) 0.011(3) -0.003(3) 0.011(3)
C60 0.025(3) 0.030(3) 0.030(3) -0.002(2) 0.010(2) 0.003(2)
C61 0.028(3) 0.042(3) 0.042(3) 0.007(3) 0.012(2) -0.003(2)
C62 0.032(3) 0.021(3) 0.030(3) -0.004(2) 0.001(2) 0.007(2)
C63 0.041(3) 0.028(3) 0.041(3) -0.008(2) -0.004(3) 0.017(2)
C64 0.018(2) 0.022(3) 0.014(2) 0.001(2) 0.0032(18) -0.0007(19)
C65 0.021(2) 0.021(3) 0.015(2) 0.005(2) 0.0037(19) 0.001(2)
C66 0.028(3) 0.014(2) 0.015(2) -0.0013(18) 0.0029(19) -0.002(2)
C67 0.030(3) 0.023(3) 0.022(3) -0.003(2) 0.005(2) -0.003(2)
C68 0.040(3) 0.027(3) 0.021(3) -0.003(2) 0.010(2) 0.005(2)
C69 0.049(4) 0.019(3) 0.026(3) -0.004(2) 0.001(2) -0.005(2)
C70 0.037(3) 0.023(3) 0.033(3) -0.001(2) 0.001(2) -0.009(2)
C71 0.031(3) 0.020(3) 0.025(3) -0.001(2) 0.006(2) -0.003(2)
Cu2 0.0283(3) 0.0163(3) 0.0154(3) 0.0011(2) 0.0053(2) 0.0011(2)
P3 0.0258(7) 0.0169(6) 0.0151(6) 0.0005(5) 0.0045(5) -0.0047(5)
P4 0.0239(7) 0.0213(7) 0.0143(6) 0.0009(5) 0.0032(5) 0.0018(5)
N2 0.017(2) 0.017(2) 0.019(2) 0.0013(16) 0.0036(16) -0.0003(16)
C72 0.030(3) 0.018(2) 0.016(2) 0.0028(19) 0.004(2) 0.001(2)
C73 0.020(3) 0.024(3) 0.016(2) -0.0031(19) 0.0002(19) -0.002(2)
C74 0.018(2) 0.021(3) 0.021(2) 0.005(2) 0.0048(19) 0.003(2)
C75 0.035(3) 0.027(3) 0.021(3) 0.002(2) 0.005(2) 0.004(2)
C76 0.050(3) 0.017(3) 0.034(3) 0.000(2) 0.004(3) 0.012(2)
C77 0.037(3) 0.026(3) 0.022(3) -0.009(2) 0.004(2) 0.010(2)
C78 0.019(2) 0.020(3) 0.022(2) 0.000(2) 0.0024(19) 0.001(2)
C79 0.019(2) 0.018(2) 0.013(2) 0.0034(18) 0.0009(18) -0.0010(19)
C80 0.018(2) 0.015(2) 0.018(2) 0.0001(18) 0.0011(19) -0.0022(19)
C81 0.019(2) 0.016(2) 0.017(2) -0.0004(18) 0.0049(19) -0.0046(19)
C82 0.027(3) 0.026(3) 0.017(2) 0.000(2) 0.003(2) -0.003(2)
C83 0.021(3) 0.021(3) 0.022(2) -0.003(2) 0.0017(19) -0.005(2)
C84 0.019(2) 0.018(2) 0.025(2) 0.001(2) 0.006(2) -0.0033(19)
C85 0.024(3) 0.024(3) 0.015(2) -0.0028(19) 0.0045(19) -0.009(2)
C86 0.026(3) 0.033(3) 0.022(3) -0.003(2) 0.009(2) -0.016(2)
C87 0.024(3) 0.024(3) 0.019(2) 0.003(2) 0.005(2) -0.007(2)
C88 0.033(3) 0.026(3) 0.024(3) -0.002(2) 0.000(2) -0.016(2)
C89 0.035(3) 0.027(3) 0.030(3) -0.006(2) 0.009(2) -0.015(2)
C90 0.031(3) 0.024(3) 0.023(3) -0.003(2) 0.009(2) -0.012(2)
C91 0.018(3) 0.039(3) 0.024(3) -0.005(2) 0.003(2) -0.008(2)
C92 0.029(3) 0.048(4) 0.039(3) 0.000(3) -0.004(2) 0.004(3)
C93 0.034(3) 0.024(3) 0.023(3) 0.000(2) 0.008(2) -0.010(2)
C94 0.051(4) 0.025(3) 0.029(3) -0.003(2) 0.005(3) -0.017(3)
C95 0.034(3) 0.035(3) 0.022(3) -0.003(2) 0.009(2) -0.009(2)
C96 0.057(4) 0.058(4) 0.056(4) -0.001(3) 0.019(3) 0.003(3)
C97 0.040(3) 0.024(3) 0.036(3) 0.007(2) 0.014(2) -0.002(2)
C98 0.051(4) 0.045(4) 0.053(4) 0.017(3) 0.010(3) -0.004(3)
C99 0.047(3) 0.032(3) 0.024(3) -0.004(2) 0.002(2) -0.018(3)
C100 0.068(4) 0.046(4) 0.038(3) -0.015(3) 0.009(3) -0.022(3)
C101 0.032(3) 0.045(4) 0.071(4) -0.011(3) -0.009(3) -0.014(3)
C102 0.039(4) 0.066(5) 0.099(6) -0.021(4) 0.000(4) -0.004(3)
C103 0.040(3) 0.019(3) 0.030(3) -0.003(2) 0.009(2) -0.006(2)
C104 0.043(4) 0.034(3) 0.048(4) 0.000(3) 0.014(3) 0.006(3)
C105 0.030(3) 0.024(3) 0.031(3) -0.003(2) 0.007(2) -0.014(2)
C106 0.048(4) 0.038(3) 0.044(3) -0.004(3) 0.021(3) -0.013(3)
C107 0.017(2) 0.022(3) 0.016(2) -0.0004(19) 0.0028(18) 0.0045(19)
C108 0.019(2) 0.021(2) 0.017(2) 0.0005(19) 0.0059(19) 0.0025(19)
C109 0.018(2) 0.023(3) 0.021(2) 0.002(2) 0.0053(19) 0.003(2)
C110 0.023(3) 0.026(3) 0.017(2) 0.005(2) 0.003(2) 0.003(2)
C111 0.017(2) 0.022(2) 0.017(2) 0.0026(19) 0.0054(18) 0.0046(19)
C112 0.019(2) 0.019(2) 0.016(2) 0.0015(19) 0.0065(19) 0.0034(19)
C113 0.019(2) 0.022(3) 0.025(2) 0.004(2) 0.008(2) 0.001(2)
C114 0.018(3) 0.032(3) 0.032(3) 0.003(2) 0.005(2) -0.002(2)
C115 0.021(3) 0.031(3) 0.024(2) 0.003(2) 0.005(2) -0.002(2)
C116 0.015(2) 0.030(3) 0.020(2) 0.008(2) 0.0053(19) 0.003(2)
C117 0.017(2) 0.028(3) 0.019(2) 0.002(2) 0.0057(19) -0.001(2)
C118 0.016(2) 0.028(3) 0.017(2) 0.0031(19) 0.0045(19) -0.002(2)
C119 0.021(3) 0.035(3) 0.024(3) 0.001(2) 0.008(2) -0.002(2)
C120 0.039(3) 0.035(3) 0.041(3) -0.005(3) 0.016(3) 0.005(3)
C121 0.027(3) 0.026(3) 0.028(3) -0.002(2) 0.002(2) -0.002(2)
C122 0.044(3) 0.034(3) 0.036(3) 0.005(2) -0.003(3) -0.008(3)
C123 0.017(3) 0.041(3) 0.034(3) 0.008(2) -0.004(2) -0.001(2)
C124 0.038(3) 0.036(3) 0.051(4) 0.012(3) 0.003(3) 0.000(3)
C125 0.025(3) 0.037(3) 0.027(3) 0.002(2) 0.004(2) -0.005(2)
C126 0.042(3) 0.043(3) 0.040(3) -0.003(3) -0.003(3) -0.012(3)
C127 0.018(3) 0.030(3) 0.038(3) 0.010(2) 0.001(2) 0.001(2)
C128 0.039(3) 0.031(3) 0.061(4) 0.015(3) 0.013(3) -0.001(3)
C129 0.023(3) 0.046(3) 0.018(2) 0.008(2) 0.003(2) 0.001(2)
C130 0.038(3) 0.045(3) 0.025(3) -0.009(2) 0.010(2) -0.001(3)
C131 0.024(3) 0.027(3) 0.022(2) 0.000(2) 0.010(2) -0.004(2)
C132 0.041(3) 0.031(3) 0.031(3) -0.006(2) 0.005(2) -0.012(2)
C133 0.014(2) 0.036(3) 0.018(2) 0.001(2) 0.0018(19) -0.003(2)
C134 0.023(3) 0.036(3) 0.028(3) 0.005(2) 0.003(2) 0.008(2)
C135 0.022(3) 0.019(2) 0.017(2) -0.002(2) 0.0066(19) 0.0007(19)
C136 0.025(3) 0.021(3) 0.017(2) -0.002(2) 0.006(2) 0.000(2)
C137 0.034(3) 0.018(2) 0.013(2) -0.0027(19) 0.005(2) 0.003(2)
C138 0.031(3) 0.024(3) 0.026(3) -0.001(2) 0.002(2) -0.003(2)
C139 0.033(3) 0.025(3) 0.031(3) 0.001(2) -0.004(2) 0.008(2)
C140 0.049(4) 0.019(3) 0.023(3) 0.003(2) 0.006(2) 0.002(2)
C141 0.039(3) 0.022(3) 0.023(3) 0.002(2) 0.010(2) -0.006(2)
C142 0.032(3) 0.024(3) 0.020(2) -0.001(2) 0.008(2) 0.003(2)
P5A 0.017(2) 0.038(3) 0.019(2) -0.0001(17) 0.0006(15) -0.0046(19)
F1A 0.043(4) 0.075(4) 0.061(4) 0.024(4) -0.002(4) 0.022(3)
F2A 0.048(4) 0.043(5) 0.099(6) 0.043(5) 0.012(4) -0.001(3)
F3A 0.026(4) 0.086(6) 0.062(8) -0.024(5) 0.010(4) -0.031(4)
F4A 0.024(3) 0.028(5) 0.040(4) 0.005(4) 0.003(2) -0.007(3)
F5A 0.030(4) 0.108(7) 0.051(4) -0.049(4) 0.012(4) -0.003(4)
F6A 0.027(3) 0.103(7) 0.029(3) -0.027(3) 0.000(2) 0.003(3)
P5B 0.020(5) 0.019(4) 0.019(4) -0.001(2) 0.008(3) -0.003(3)
F1B 0.052(8) 0.022(6) 0.21(2) -0.012(9) 0.030(14) 0.019(5)
F2B 0.040(6) 0.014(4) 0.103(11) -0.006(5) 0.021(6) -0.004(4)
F3B 0.024(6) 0.061(9) 0.028(7) -0.002(7) 0.000(5) -0.014(6)
F4B 0.024(5) 0.017(8) 0.054(9) 0.004(6) 0.006(5) -0.009(5)
F5B 0.069(14) 0.122(14) 0.025(5) 0.027(7) 0.005(5) -0.047(11)
F6B 0.036(6) 0.126(15) 0.020(4) -0.017(6) 0.007(4) -0.037(8)
P6A 0.017(3) 0.039(4) 0.020(3) 0.006(2) 0.0021(17) -0.004(2)
F7A 0.068(6) 0.064(8) 0.129(12) 0.062(8) 0.022(7) 0.006(5)
F8A 0.078(7) 0.066(5) 0.052(6) 0.011(4) -0.006(4) 0.034(5)
F9A 0.031(4) 0.050(8) 0.053(5) -0.008(6) 0.007(3) -0.015(4)
F10A 0.043(5) 0.129(9) 0.074(10) -0.018(7) 0.008(5) -0.046(6)
F11A 0.039(6) 0.090(9) 0.052(6) -0.039(6) 0.009(5) 0.009(5)
F12A 0.034(4) 0.181(16) 0.023(3) -0.022(5) 0.009(3) -0.010(7)
P6B 0.019(4) 0.038(4) 0.026(4) 0.001(3) 0.003(2) -0.006(3)
F7B 0.050(6) 0.028(5) 0.074(9) 0.005(5) 0.016(6) -0.008(4)
F8B 0.027(7) 0.046(6) 0.139(16) -0.003(7) 0.033(9) 0.019(5)
F9B 0.019(5) 0.032(8) 0.046(6) -0.003(6) 0.003(4) -0.010(4)
F10B 0.022(5) 0.075(8) 0.025(5) -0.003(5) -0.001(4) -0.018(5)
F11B 0.031(7) 0.054(7) 0.024(4) 0.025(5) 0.002(4) -0.009(5)
F12B 0.038(6) 0.117(12) 0.022(4) -0.015(6) 0.006(4) -0.035(8)

loop_
_atom_type_symbol
_atom_type_description
_atom_type_scat_dispersion_real
_atom_type_scat_dispersion_imag
_atom_type_scat_source
C C 0.0033 0.0016 'International Tables Vol C Tables 4.2.6.8 and 6.1.1.4'
H H 0.0000 0.0000 'International Tables Vol C Tables 4.2.6.8 and 6.1.1.4'
N N 0.0061 0.0033 'International Tables Vol C Tables 4.2.6.8 and 6.1.1.4'
F F 0.0171 0.0103 'International Tables Vol C Tables 4.2.6.8 and 6.1.1.4'
P P 0.1023 0.0942 'International Tables Vol C Tables 4.2.6.8 and 6.1.1.4'
Cu Cu 0.3201 1.2651 'International Tables Vol C Tables 4.2.6.8 and 6.1.1.4'
O O 0.0106 0.0060 'International Tables Vol C Tables 4.2.6.8 and 6.1.1.4'

loop_
_geom_angle_atom_site_label_1
_geom_angle_atom_site_label_2
_geom_angle_atom_site_label_3
_geom_angle
_geom_angle_site_symmetry_1
_geom_angle_site_symmetry_3
_geom_angle_publ_flag
N1 Cu1 C64 109.08(16) . . ?
N1 Cu1 C65 144.39(16) . . ?
C64 Cu1 C65 35.31(16) . . ?
N1 Cu1 P2 85.88(10) . . ?
C64 Cu1 P2 157.78(13) . . ?
C65 Cu1 P2 127.65(13) . . ?
C64 P1 C8 114.57(19) . . ?
C64 P1 C1 100.8(2) . . ?
C8 P1 C1 96.84(19) . . ?
C2 P2 C36 107.2(2) . . ?
C2 P2 Cu1 98.86(16) . . ?
C36 P2 Cu1 152.74(14) . . ?
C3 N1 C7 118.9(4) . . ?
C3 N1 Cu1 122.4(3) . . ?
C7 N1 Cu1 118.7(3) . . ?
C3 C1 P1 113.7(3) . . ?
C3 C1 H1 108.8 . . ?
P1 C1 H1 108.8 . . ?
C3 C1 H1A 108.8 . . ?
P1 C1 H1A 108.8 . . ?
H1 C1 H1A 107.7 . . ?
C7 C2 P2 119.7(3) . . ?
C7 C2 H2 120.1 . . ?
P2 C2 H2 120.1 . . ?
N1 C3 C4 121.0(4) . . ?
N1 C3 C1 117.9(4) . . ?
C4 C3 C1 121.1(4) . . ?
C5 C4 C3 120.1(4) . . ?
C5 C4 H4 119.9 . . ?
C3 C4 H4 119.9 . . ?
C4 C5 C6 119.0(4) . . ?
C4 C5 H5 120.5 . . ?
C6 C5 H5 120.5 . . ?
C7 C6 C5 119.3(4) . . ?
C7 C6 H6 120.3 . . ?
C5 C6 H6 120.3 . . ?
N1 C7 C6 121.4(4) . . ?
N1 C7 C2 116.8(4) . . ?
C6 C7 C2 121.7(4) . . ?
C13 C8 C9 117.6(4) . . ?
C13 C8 P1 111.9(3) . . ?
C9 C8 P1 129.5(3) . . ?
C10 C9 C8 120.0(4) . . ?
C10 C9 C14 109.4(4) . . ?
C8 C9 C14 130.0(4) . . ?
C11 C10 C9 120.9(4) . . ?
C11 C10 C16 125.9(4) . . ?
C9 C10 C16 113.2(4) . . ?
C12 C11 C10 119.5(4) . . ?
C12 C11 H11 120.3 . . ?
C10 C11 H11 120.3 . . ?
C11 C12 C13 121.0(4) . . ?
C11 C12 C17 124.4(4) . . ?
C13 C12 C17 114.5(4) . . ?
C12 C13 C8 120.5(4) . . ?
C12 C13 C19 109.5(4) . . ?
C8 C13 C19 130.0(4) . . ?
C22 C14 C20 110.7(4) . . ?
C22 C14 C9 114.8(4) . . ?
C20 C14 C9 108.9(4) . . ?
C22 C14 C15 109.6(4) . . ?
C20 C14 C15 109.5(4) . . ?
C9 C14 C15 103.0(3) . . ?
C16 C15 C14 109.7(4) . . ?
C16 C15 H15 109.7 . . ?
C14 C15 H15 109.7 . . ?
C16 C15 H15A 109.7 . . ?
C14 C15 H15A 109.7 . . ?
H15 C15 H15A 108.2 . . ?
C10 C16 C15 101.4(4) . . ?
C10 C16 C24 111.4(4) . . ?
C15 C16 C24 112.1(4) . . ?
C10 C16 C26 110.2(4) . . ?
C15 C16 C26 109.3(4) . . ?
C24 C16 C26 111.9(4) . . ?
C12 C17 C28 112.4(4) . . ?
C12 C17 C30 108.4(4) . . ?
C28 C17 C30 109.3(4) . . ?
C12 C17 C18 101.2(3) . . ?
C28 C17 C18 113.2(4) . . ?
C30 C17 C18 112.0(4) . . ?
C17 C18 C19 109.8(4) . . ?
C17 C18 H18 109.7 . . ?
C19 C18 H18 109.7 . . ?
C17 C18 H18A 109.7 . . ?
C19 C18 H18A 109.7 . . ?
H18 C18 H18A 108.2 . . ?
C32 C19 C34 110.9(4) . . ?
C32 C19 C18 108.8(4) . . ?
C34 C19 C18 110.4(4) . . ?
C32 C19 C13 114.0(4) . . ?
C34 C19 C13 110.9(4) . . ?
C18 C19 C13 101.5(3) . . ?
C21 C20 C14 116.2(4) . . ?
C21 C20 H20 108.2 . . ?
C14 C20 H20 108.2 . . ?
C21 C20 H20A 108.2 . . ?
C14 C20 H20A 108.2 . . ?
H20 C20 H20A 107.4 . . ?
C20 C21 H21 109.5 . . ?
C20 C21 H21A 109.5 . . ?
H21 C21 H21A 109.5 . . ?
C20 C21 H21B 109.5 . . ?
H21 C21 H21B 109.5 . . ?
H21A C21 H21B 109.5 . . ?
C23 C22 C14 115.4(4) . . ?
C23 C22 H22 108.4 . . ?
C14 C22 H22 108.4 . . ?
C23 C22 H22A 108.4 . . ?
C14 C22 H22A 108.4 . . ?
H22 C22 H22A 107.5 . . ?
C22 C23 H23 109.5 . . ?
C22 C23 H23A 109.5 . . ?
H23 C23 H23A 109.5 . . ?
C22 C23 H23B 109.5 . . ?
H23 C23 H23B 109.5 . . ?
H23A C23 H23B 109.5 . . ?
C16 C24 C25 114.5(4) . . ?
C16 C24 H24 108.6 . . ?
C25 C24 H24 108.6 . . ?
C16 C24 H24A 108.6 . . ?
C25 C24 H24A 108.6 . . ?
H24 C24 H24A 107.6 . . ?
C24 C25 H25 109.5 . . ?
C24 C25 H25A 109.5 . . ?
H25 C25 H25A 109.5 . . ?
C24 C25 H25B 109.5 . . ?
H25 C25 H25B 109.5 . . ?
H25A C25 H25B 109.5 . . ?
C27 C26 C16 117.3(5) . . ?
C27 C26 H26 108.0 . . ?
C16 C26 H26 108.0 . . ?
C27 C26 H26A 108.0 . . ?
C16 C26 H26A 108.0 . . ?
H26 C26 H26A 107.2 . . ?
C26 C27 H27 109.5 . . ?
C26 C27 H27A 109.5 . . ?
H27 C27 H27A 109.5 . . ?
C26 C27 H27B 109.5 . . ?
H27 C27 H27B 109.5 . . ?
H27A C27 H27B 109.5 . . ?
C29 C28 C17 116.5(4) . . ?
C29 C28 H28 108.2 . . ?
C17 C28 H28 108.2 . . ?
C29 C28 H28A 108.2 . . ?
C17 C28 H28A 108.2 . . ?
H28 C28 H28A 107.3 . . ?
C28 C29 H29 109.5 . . ?
C28 C29 H29A 109.5 . . ?
H29 C29 H29A 109.5 . . ?
C28 C29 H29B 109.5 . . ?
H29 C29 H29B 109.5 . . ?
H29A C29 H29B 109.5 . . ?
C31 C30 C17 116.2(4) . . ?
C31 C30 H30 108.2 . . ?
C17 C30 H30 108.2 . . ?
C31 C30 H30A 108.2 . . ?
C17 C30 H30A 108.2 . . ?
H30 C30 H30A 107.4 . . ?
C30 C31 H31 109.5 . . ?
C30 C31 H31A 109.5 . . ?
H31 C31 H31A 109.5 . . ?
C30 C31 H31B 109.5 . . ?
H31 C31 H31B 109.5 . . ?
H31A C31 H31B 109.5 . . ?
C33 C32 C19 116.0(4) . . ?
C33 C32 H32 108.3 . . ?
C19 C32 H32 108.3 . . ?
C33 C32 H32A 108.3 . . ?
C19 C32 H32A 108.3 . . ?
H32 C32 H32A 107.4 . . ?
C32 C33 H33 109.5 . . ?
C32 C33 H33A 109.5 . . ?
H33 C33 H33A 109.5 . . ?
C32 C33 H33B 109.5 . . ?
H33 C33 H33B 109.5 . . ?
H33A C33 H33B 109.5 . . ?
C35 C34 C19 116.0(4) . . ?
C35 C34 H34 108.3 . . ?
C19 C34 H34 108.3 . . ?
C35 C34 H34A 108.3 . . ?
C19 C34 H34A 108.3 . . ?
H34 C34 H34A 107.4 . . ?
C34 C35 H35 109.5 . . ?
C34 C35 H35A 109.5 . . ?
H35 C35 H35A 109.5 . . ?
C34 C35 H35B 109.5 . . ?
H35 C35 H35B 109.5 . . ?
H35A C35 H35B 109.5 . . ?
C41 C36 C37 118.6(4) . . ?
C41 C36 P2 120.8(3) . . ?
C37 C36 P2 120.6(3) . . ?
C38 C37 C36 120.4(4) . . ?
C38 C37 C42 110.5(4) . . ?
C36 C37 C42 128.8(4) . . ?
C39 C38 C37 121.0(4) . . ?
C39 C38 C44 125.9(4) . . ?
C37 C38 C44 113.1(4) . . ?
C38 C39 C40 119.2(4) . . ?
C38 C39 H39 120.4 . . ?
C40 C39 H39 120.4 . . ?
C39 C40 C41 121.0(4) . . ?
C39 C40 C45 126.6(4) . . ?
C41 C40 C45 112.4(4) . . ?
C40 C41 C36 119.8(4) . . ?
C40 C41 C47 110.5(4) . . ?
C36 C41 C47 129.7(4) . . ?
C37 C42 C48 107.5(3) . . ?
C37 C42 C50 114.6(4) . . ?
C48 C42 C50 109.4(4) . . ?
C37 C42 C43 102.9(3) . . ?
C48 C42 C43 111.5(4) . . ?
C50 C42 C43 110.8(3) . . ?
C42 C43 C44 109.0(3) . . ?
C42 C43 H43 109.9 . . ?
C44 C43 H43 109.9 . . ?
C42 C43 H43A 109.9 . . ?
C44 C43 H43A 109.9 . . ?
H43 C43 H43A 108.3 . . ?
C38 C44 C52 109.0(3) . . ?
C38 C44 C54 110.7(4) . . ?
C52 C44 C54 109.6(3) . . ?
C38 C44 C43 102.1(3) . . ?
C52 C44 C43 112.2(4) . . ?
C54 C44 C43 113.0(4) . . ?
C40 C45 C46 101.4(3) . . ?
C40 C45 C56 112.5(4) . . ?
C46 C45 C56 112.4(4) . . ?
C40 C45 C58 107.5(4) . . ?
C46 C45 C58 113.6(4) . . ?
C56 C45 C58 109.2(4) . . ?
C45 C46 C47 109.2(4) . . ?
C45 C46 H46 109.8 . . ?
C47 C46 H46 109.8 . . ?
C45 C46 H46A 109.8 . . ?
C47 C46 H46A 109.8 . . ?
H46 C46 H46A 108.3 . . ?
C60 C47 C41 114.0(4) . . ?
C60 C47 C62 109.2(4) . . ?
C41 C47 C62 110.7(4) . . ?
C60 C47 C46 110.8(4) . . ?
C41 C47 C46 101.3(3) . . ?
C62 C47 C46 110.7(4) . . ?
C49 C48 C42 116.6(4) . . ?
C49 C48 H48 108.1 . . ?
C42 C48 H48 108.1 . . ?
C49 C48 H48A 108.1 . . ?
C42 C48 H48A 108.1 . . ?
H48 C48 H48A 107.3 . . ?
C48 C49 H49 109.5 . . ?
C48 C49 H49A 109.5 . . ?
H49 C49 H49A 109.5 . . ?
C48 C49 H49B 109.5 . . ?
H49 C49 H49B 109.5 . . ?
H49A C49 H49B 109.5 . . ?
C51 C50 C42 116.0(4) . . ?
C51 C50 H50 108.3 . . ?
C42 C50 H50 108.3 . . ?
C51 C50 H50A 108.3 . . ?
C42 C50 H50A 108.3 . . ?
H50 C50 H50A 107.4 . . ?
C50 C51 H51 109.5 . . ?
C50 C51 H51A 109.5 . . ?
H51 C51 H51A 109.5 . . ?
C50 C51 H51B 109.5 . . ?
H51 C51 H51B 109.5 . . ?
H51A C51 H51B 109.5 . . ?
C53 C52 C44 115.9(4) . . ?
C53 C52 H52 108.3 . . ?
C44 C52 H52 108.3 . . ?
C53 C52 H52A 108.3 . . ?
C44 C52 H52A 108.3 . . ?
H52 C52 H52A 107.4 . . ?
C52 C53 H53 109.5 . . ?
C52 C53 H53A 109.5 . . ?
H53 C53 H53A 109.5 . . ?
C52 C53 H53B 109.5 . . ?
H53 C53 H53B 109.5 . . ?
H53A C53 H53B 109.5 . . ?
C55 C54 C44 115.8(4) . . ?
C55 C54 H54 108.3 . . ?
C44 C54 H54 108.3 . . ?
C55 C54 H54A 108.3 . . ?
C44 C54 H54A 108.3 . . ?
H54 C54 H54A 107.4 . . ?
C54 C55 H55 109.5 . . ?
C54 C55 H55A 109.5 . . ?
H55 C55 H55A 109.5 . . ?
C54 C55 H55B 109.5 . . ?
H55 C55 H55B 109.5 . . ?
H55A C55 H55B 109.5 . . ?
C57 C56 C45 116.6(4) . . ?
C57 C56 H56 108.1 . . ?
C45 C56 H56 108.1 . . ?
C57 C56 H56A 108.1 . . ?
C45 C56 H56A 108.1 . . ?
H56 C56 H56A 107.3 . . ?
C56 C57 H57 109.5 . . ?
C56 C57 H57A 109.5 . . ?
H57 C57 H57A 109.5 . . ?
C56 C57 H57B 109.5 . . ?
H57 C57 H57B 109.5 . . ?
H57A C57 H57B 109.5 . . ?
C59 C58 C45 115.5(4) . . ?
C59 C58 H58 108.4 . . ?
C45 C58 H58 108.4 . . ?
C59 C58 H58A 108.4 . . ?
C45 C58 H58A 108.4 . . ?
H58 C58 H58A 107.5 . . ?
C58 C59 H59 109.5 . . ?
C58 C59 H59A 109.5 . . ?
H59 C59 H59A 109.5 . . ?
C58 C59 H59B 109.5 . . ?
H59 C59 H59B 109.5 . . ?
H59A C59 H59B 109.5 . . ?
C61 C60 C47 116.8(4) . . ?
C61 C60 H60 108.1 . . ?
C47 C60 H60 108.1 . . ?
C61 C60 H60A 108.1 . . ?
C47 C60 H60A 108.1 . . ?
H60 C60 H60A 107.3 . . ?
C60 C61 H61 109.5 . . ?
C60 C61 H61A 109.5 . . ?
H61 C61 H61A 109.5 . . ?
C60 C61 H61B 109.5 . . ?
H61 C61 H61B 109.5 . . ?
H61A C61 H61B 109.5 . . ?
C63 C62 C47 114.7(4) . . ?
C63 C62 H62 108.6 . . ?
C47 C62 H62 108.6 . . ?
C63 C62 H62A 108.6 . . ?
C47 C62 H62A 108.6 . . ?
H62 C62 H62A 107.6 . . ?
C62 C63 H63 109.5 . . ?
C62 C63 H63A 109.5 . . ?
H63 C63 H63A 109.5 . . ?
C62 C63 H63B 109.5 . . ?
H63 C63 H63B 109.5 . . ?
H63A C63 H63B 109.5 . . ?
C65 C64 P1 167.1(4) . . ?
C65 C64 Cu1 73.6(3) . . ?
P1 C64 Cu1 106.7(2) . . ?
C64 C65 C66 166.1(4) . . ?
C64 C65 Cu1 71.1(3) . . ?
C66 C65 Cu1 122.5(3) . . ?
C71 C66 C67 120.1(4) . . ?
C71 C66 C65 120.0(4) . . ?
C67 C66 C65 119.9(4) . . ?
C68 C67 C66 119.8(4) . . ?
C68 C67 H67 120.1 . . ?
C66 C67 H67 120.1 . . ?
C67 C68 C69 120.2(5) . . ?
C67 C68 H68 119.9 . . ?
C69 C68 H68 119.9 . . ?
C70 C69 C68 120.2(4) . . ?
C70 C69 H69 119.9 . . ?
C68 C69 H69 119.9 . . ?
C69 C70 C71 120.4(5) . . ?
C69 C70 H70 119.8 . . ?
C71 C70 H70 119.8 . . ?
C70 C71 C66 119.3(5) . . ?
C70 C71 H71 120.4 . . ?
C66 C71 H71 120.4 . . ?
N2 Cu2 C135 108.86(16) . . ?
N2 Cu2 C136 144.03(16) . . ?
C135 Cu2 C136 35.17(17) . . ?
N2 Cu2 P4 86.39(10) . . ?
C135 Cu2 P4 157.57(13) . . ?
C136 Cu2 P4 127.58(13) . . ?
C135 P3 C79 114.8(2) . . ?
C135 P3 C72 100.7(2) . . ?
C79 P3 C72 98.58(19) . . ?
C73 P4 C107 108.1(2) . . ?
C73 P4 Cu2 98.43(16) . . ?
C107 P4 Cu2 152.41(15) . . ?
C74 N2 C78 120.1(4) . . ?
C74 N2 Cu2 122.6(3) . . ?
C78 N2 Cu2 117.2(3) . . ?
C74 C72 P3 112.7(3) . . ?
C74 C72 H72 109.0 . . ?
P3 C72 H72 109.0 . . ?
C74 C72 H72A 109.0 . . ?
P3 C72 H72A 109.0 . . ?
H72 C72 H72A 107.8 . . ?
C78 C73 P4 120.2(3) . . ?
C78 C73 H73 119.9 . . ?
P4 C73 H73 119.9 . . ?
N2 C74 C75 121.5(4) . . ?
N2 C74 C72 118.3(4) . . ?
C75 C74 C72 120.3(4) . . ?
C76 C75 C74 119.5(4) . . ?
C76 C75 H75 120.3 . . ?
C74 C75 H75 120.3 . . ?
C75 C76 C77 119.1(4) . . ?
C75 C76 H76 120.4 . . ?
C77 C76 H76 120.4 . . ?
C78 C77 C76 119.3(4) . . ?
C78 C77 H77 120.4 . . ?
C76 C77 H77 120.4 . . ?
N2 C78 C77 120.5(4) . . ?
N2 C78 C73 117.7(4) . . ?
C77 C78 C73 121.8(4) . . ?
C80 C79 C84 118.4(4) . . ?
C80 C79 P3 110.7(3) . . ?
C84 C79 P3 130.2(3) . . ?
C81 C80 C79 119.6(4) . . ?
C81 C80 C85 109.5(4) . . ?
C79 C80 C85 130.9(4) . . ?
C82 C81 C80 121.4(4) . . ?
C82 C81 C87 124.9(4) . . ?
C80 C81 C87 113.6(4) . . ?
C83 C82 C81 119.1(4) . . ?
C83 C82 H82 120.5 . . ?
C81 C82 H82 120.5 . . ?
C82 C83 C84 121.9(4) . . ?
C82 C83 C88 124.1(4) . . ?
C84 C83 C88 114.0(4) . . ?
C83 C84 C79 119.3(4) . . ?
C83 C84 C90 110.3(4) . . ?
C79 C84 C90 130.0(4) . . ?
C91 C85 C93 109.8(4) . . ?
C91 C85 C80 114.3(4) . . ?
C93 C85 C80 111.2(4) . . ?
C91 C85 C86 108.7(4) . . ?
C93 C85 C86 110.7(4) . . ?
C80 C85 C86 101.9(3) . . ?
C87 C86 C85 109.9(4) . . ?
C87 C86 H86 109.7 . . ?
C85 C86 H86 109.7 . . ?
C87 C86 H86A 109.7 . . ?
C85 C86 H86A 109.7 . . ?
H86 C86 H86A 108.2 . . ?
C81 C87 C86 101.3(3) . . ?
C81 C87 C95 112.9(4) . . ?
C86 C87 C95 112.6(4) . . ?
C81 C87 C97 108.1(4) . . ?
C86 C87 C97 112.9(4) . . ?
C95 C87 C97 108.8(4) . . ?
C83 C88 C101 111.3(4) . . ?
C83 C88 C89 102.0(4) . . ?
C101 C88 C89 113.5(4) . . ?
C83 C88 C99 108.9(4) . . ?
C101 C88 C99 109.5(4) . . ?
C89 C88 C99 111.4(4) . . ?
C88 C89 C90 110.5(4) . . ?
C88 C89 H89 109.5 . . ?
C90 C89 H89 109.5 . . ?
C88 C89 H89A 109.5 . . ?
C90 C89 H89A 109.5 . . ?
H89 C89 H89A 108.1 . . ?
C105 C90 C84 113.9(4) . . ?
C105 C90 C103 110.5(4) . . ?
C84 C90 C103 109.7(4) . . ?
C105 C90 C89 109.6(4) . . ?
C84 C90 C89 102.8(4) . . ?
C103 C90 C89 110.1(4) . . ?
C92 C91 C85 114.9(4) . . ?
C92 C91 H91 108.6 . . ?
C85 C91 H91 108.6 . . ?
C92 C91 H91A 108.6 . . ?
C85 C91 H91A 108.6 . . ?
H91 C91 H91A 107.5 . . ?
C91 C92 H92 109.5 . . ?
C91 C92 H92A 109.5 . . ?
H92 C92 H92A 109.5 . . ?
C91 C92 H92B 109.5 . . ?
H92 C92 H92B 109.5 . . ?
H92A C92 H92B 109.5 . . ?
C94 C93 C85 115.8(4) . . ?
C94 C93 H93 108.3 . . ?
C85 C93 H93 108.3 . . ?
C94 C93 H93A 108.3 . . ?
C85 C93 H93A 108.3 . . ?
H93 C93 H93A 107.4 . . ?
C93 C94 H94 109.5 . . ?
C93 C94 H94A 109.5 . . ?
H94 C94 H94A 109.5 . . ?
C93 C94 H94B 109.5 . . ?
H94 C94 H94B 109.5 . . ?
H94A C94 H94B 109.5 . . ?
C96 C95 C87 117.2(4) . . ?
C96 C95 H95 108.0 . . ?
C87 C95 H95 108.0 . . ?
C96 C95 H95A 108.0 . . ?
C87 C95 H95A 108.0 . . ?
H95 C95 H95A 107.2 . . ?
C95 C96 H96 109.5 . . ?
C95 C96 H96A 109.5 . . ?
H96 C96 H96A 109.5 . . ?
C95 C96 H96B 109.5 . . ?
H96 C96 H96B 109.5 . . ?
H96A C96 H96B 109.5 . . ?
C98 C97 C87 116.2(4) . . ?
C98 C97 H97 108.2 . . ?
C87 C97 H97 108.2 . . ?
C98 C97 H97A 108.2 . . ?
C87 C97 H97A 108.2 . . ?
H97 C97 H97A 107.4 . . ?
C97 C98 H98 109.5 . . ?
C97 C98 H98A 109.5 . . ?
H98 C98 H98A 109.5 . . ?
C97 C98 H98B 109.5 . . ?
H98 C98 H98B 109.5 . . ?
H98A C98 H98B 109.5 . . ?
C100 C99 C88 115.5(4) . . ?
C100 C99 H99 108.4 . . ?
C88 C99 H99 108.4 . . ?
C100 C99 H99A 108.4 . . ?
C88 C99 H99A 108.4 . . ?
H99 C99 H99A 107.5 . . ?
C99 C100 H100 109.5 . . ?
C99 C100 H101 109.5 . . ?
H100 C100 H101 109.5 . . ?
C99 C100 H102 109.5 . . ?
H100 C100 H102 109.5 . . ?
H101 C100 H102 109.5 . . ?
C102 C101 C88 115.9(5) . . ?
C102 C101 H103 108.3 . . ?
C88 C101 H103 108.3 . . ?
C102 C101 H104 108.3 . . ?
C88 C101 H104 108.3 . . ?
H103 C101 H104 107.4 . . ?
C101 C102 H105 109.5 . . ?
C101 C102 H106 109.5 . . ?
H105 C102 H106 109.5 . . ?
C101 C102 H107 109.5 . . ?
H105 C102 H107 109.5 . . ?
H106 C102 H107 109.5 . . ?
C104 C103 C90 116.9(4) . . ?
C104 C103 H108 108.1 . . ?
C90 C103 H108 108.1 . . ?
C104 C103 H109 108.1 . . ?
C90 C103 H109 108.1 . . ?
H108 C103 H109 107.3 . . ?
C103 C104 H110 109.5 . . ?
C103 C104 H111 109.5 . . ?
H110 C104 H111 109.5 . . ?
C103 C104 H112 109.5 . . ?
H110 C104 H112 109.5 . . ?
H111 C104 H112 109.5 . . ?
C106 C105 C90 114.6(4) . . ?
C106 C105 H113 108.6 . . ?
C90 C105 H113 108.6 . . ?
C106 C105 H114 108.6 . . ?
C90 C105 H114 108.6 . . ?
H113 C105 H114 107.6 . . ?
C105 C106 H115 109.5 . . ?
C105 C106 H116 109.5 . . ?
H115 C106 H116 109.5 . . ?
C105 C106 H117 109.5 . . ?
H115 C106 H117 109.5 . . ?
H116 C106 H117 109.5 . . ?
C108 C107 C112 119.0(4) . . ?
C108 C107 P4 120.9(3) . . ?
C112 C107 P4 120.1(3) . . ?
C109 C108 C107 119.4(4) . . ?
C109 C108 C113 110.6(4) . . ?
C107 C108 C113 130.0(4) . . ?
C110 C109 C108 121.2(4) . . ?
C110 C109 C115 126.8(4) . . ?
C108 C109 C115 112.0(4) . . ?
C109 C110 C111 119.3(4) . . ?
C109 C110 H118 120.4 . . ?
C111 C110 H118 120.4 . . ?
C110 C111 C112 121.3(4) . . ?
C110 C111 C116 126.1(4) . . ?
C112 C111 C116 112.4(4) . . ?
C111 C112 C107 119.7(4) . . ?
C111 C112 C118 111.1(4) . . ?
C107 C112 C118 129.1(4) . . ?
C108 C113 C119 114.4(4) . . ?
C108 C113 C114 101.2(3) . . ?
C119 C113 C114 110.2(4) . . ?
C108 C113 C121 110.1(4) . . ?
C119 C113 C121 109.5(4) . . ?
C114 C113 C121 111.1(4) . . ?
C115 C114 C113 109.3(4) . . ?
C115 C114 H119 109.8 . . ?
C113 C114 H119 109.8 . . ?
C115 C114 H120 109.8 . . ?
C113 C114 H120 109.8 . . ?
H119 C114 H120 108.3 . . ?
C109 C115 C114 100.9(4) . . ?
C109 C115 C125 108.9(4) . . ?
C114 C115 C125 113.3(4) . . ?
C109 C115 C123 112.8(4) . . ?
C114 C115 C123 112.3(4) . . ?
C125 C115 C123 108.6(4) . . ?
C111 C116 C129 111.9(4) . . ?
C111 C116 C127 108.5(4) . . ?
C129 C116 C127 109.4(4) . . ?
C111 C116 C117 102.7(3) . . ?
C129 C116 C117 112.3(4) . . ?
C127 C116 C117 111.9(4) . . ?
C116 C117 C118 108.9(3) . . ?
C116 C117 H121 109.9 . . ?
C118 C117 H121 109.9 . . ?
C116 C117 H122 109.9 . . ?
C118 C117 H122 109.9 . . ?
H121 C117 H122 108.3 . . ?
C112 C118 C133 114.9(4) . . ?
C112 C118 C131 107.4(3) . . ?
C133 C118 C131 109.2(4) . . ?
C112 C118 C117 102.9(3) . . ?
C133 C118 C117 111.3(4) . . ?
C131 C118 C117 111.1(4) . . ?
C120 C119 C113 117.0(4) . . ?
C120 C119 H123 108.1 . . ?
C113 C119 H123 108.1 . . ?
C120 C119 H124 108.1 . . ?
C113 C119 H124 108.1 . . ?
H123 C119 H124 107.3 . . ?
C119 C120 H125 109.5 . . ?
C119 C120 H126 109.5 . . ?
H125 C120 H126 109.5 . . ?
C119 C120 H127 109.5 . . ?
H125 C120 H127 109.5 . . ?
H126 C120 H127 109.5 . . ?
C122 C121 C113 115.2(4) . . ?
C122 C121 H128 108.5 . . ?
C113 C121 H128 108.5 . . ?
C122 C121 H129 108.5 . . ?
C113 C121 H129 108.5 . . ?
H128 C121 H129 107.5 . . ?
C121 C122 H130 109.5 . . ?
C121 C122 H131 109.5 . . ?
H130 C122 H131 109.5 . . ?
C121 C122 H132 109.5 . . ?
H130 C122 H132 109.5 . . ?
H131 C122 H132 109.5 . . ?
C124 C123 C115 116.6(4) . . ?
C124 C123 H133 108.1 . . ?
C115 C123 H133 108.1 . . ?
C124 C123 H134 108.1 . . ?
C115 C123 H134 108.1 . . ?
H133 C123 H134 107.3 . . ?
C123 C124 H135 109.5 . . ?
C123 C124 H136 109.5 . . ?
H135 C124 H136 109.5 . . ?
C123 C124 H137 109.5 . . ?
H135 C124 H137 109.5 . . ?
H136 C124 H137 109.5 . . ?
C126 C125 C115 116.1(4) . . ?
C126 C125 H138 108.3 . . ?
C115 C125 H138 108.3 . . ?
C126 C125 H139 108.3 . . ?
C115 C125 H139 108.3 . . ?
H138 C125 H139 107.4 . . ?
C125 C126 H140 109.5 . . ?
C125 C126 H141 109.5 . . ?
H140 C126 H141 109.5 . . ?
C125 C126 H142 109.5 . . ?
H140 C126 H142 109.5 . . ?
H141 C126 H142 109.5 . . ?
C128 C127 C116 116.5(4) . . ?
C128 C127 H143 108.2 . . ?
C116 C127 H143 108.2 . . ?
C128 C127 H144 108.2 . . ?
C116 C127 H144 108.2 . . ?
H143 C127 H144 107.3 . . ?
C127 C128 H145 109.5 . . ?
C127 C128 H146 109.5 . . ?
H145 C128 H146 109.5 . . ?
C127 C128 H147 109.5 . . ?
H145 C128 H147 109.5 . . ?
H146 C128 H147 109.5 . . ?
C130 C129 C116 115.2(4) . . ?
C130 C129 H148 108.5 . . ?
C116 C129 H148 108.5 . . ?
C130 C129 H149 108.5 . . ?
C116 C129 H149 108.5 . . ?
H148 C129 H149 107.5 . . ?
C129 C130 H150 109.5 . . ?
C129 C130 H151 109.5 . . ?
H150 C130 H151 109.5 . . ?
C129 C130 H152 109.5 . . ?
H150 C130 H152 109.5 . . ?
H151 C130 H152 109.5 . . ?
C132 C131 C118 115.4(4) . . ?
C132 C131 H153 108.4 . . ?
C118 C131 H153 108.4 . . ?
C132 C131 H154 108.4 . . ?
C118 C131 H154 108.4 . . ?
H153 C131 H154 107.5 . . ?
C131 C132 H155 109.5 . . ?
C131 C132 H156 109.5 . . ?
H155 C132 H156 109.5 . . ?
C131 C132 H157 109.5 . . ?
H155 C132 H157 109.5 . . ?
H156 C132 H157 109.5 . . ?
C134 C133 C118 115.7(4) . . ?
C134 C133 H158 108.3 . . ?
C118 C133 H158 108.3 . . ?
C134 C133 H159 108.3 . . ?
C118 C133 H159 108.3 . . ?
H158 C133 H159 107.4 . . ?
C133 C134 H160 109.5 . . ?
C133 C134 H161 109.5 . . ?
H160 C134 H161 109.5 . . ?
C133 C134 H162 109.5 . . ?
H160 C134 H162 109.5 . . ?
H161 C134 H162 109.5 . . ?
C136 C135 P3 166.7(4) . . ?
C136 C135 Cu2 73.9(3) . . ?
P3 C135 Cu2 106.1(2) . . ?
C135 C136 C137 166.7(4) . . ?
C135 C136 Cu2 71.0(3) . . ?
C137 C136 Cu2 122.0(3) . . ?
C138 C137 C142 119.5(4) . . ?
C138 C137 C136 120.0(4) . . ?
C142 C137 C136 120.4(4) . . ?
C139 C138 C137 119.8(5) . . ?
C139 C138 H163 120.1 . . ?
C137 C138 H163 120.1 . . ?
C140 C139 C138 120.4(5) . . ?
C140 C139 H164 119.8 . . ?
C138 C139 H164 119.8 . . ?
C141 C140 C139 120.4(4) . . ?
C141 C140 H165 119.8 . . ?
C139 C140 H165 119.8 . . ?
C140 C141 C142 120.4(5) . . ?
C140 C141 H166 119.8 . . ?
C142 C141 H166 119.8 . . ?
C141 C142 C137 119.5(4) . . ?
C141 C142 H167 120.2 . . ?
C137 C142 H167 120.2 . . ?
F5A P5A F6A 178.7(7) . . ?
F5A P5A F1A 89.3(5) . . ?
F6A P5A F1A 89.8(5) . . ?
F5A P5A F2A 91.8(6) . . ?
F6A P5A F2A 89.1(5) . . ?
F1A P5A F2A 178.1(7) . . ?
F5A P5A F3A 91.0(7) . . ?
F6A P5A F3A 89.9(6) . . ?
F1A P5A F3A 90.7(7) . . ?
F2A P5A F3A 90.8(7) . . ?
F5A P5A F4A 88.8(6) . . ?
F6A P5A F4A 90.3(5) . . ?
F1A P5A F4A 90.5(6) . . ?
F2A P5A F4A 88.0(4) . . ?
F3A P5A F4A 178.8(8) . . ?
F5B P5B F1B 91.6(11) . . ?
F5B P5B F6B 177.6(12) . . ?
F1B P5B F6B 90.8(10) . . ?
F5B P5B F2B 88.8(9) . . ?
F1B P5B F2B 178.8(13) . . ?
F6B P5B F2B 88.8(9) . . ?
F5B P5B F3B 90.0(11) . . ?
F1B P5B F3B 91.0(11) . . ?
F6B P5B F3B 89.7(10) . . ?
F2B P5B F3B 90.1(11) . . ?
F5B P5B F4B 88.8(11) . . ?
F1B P5B F4B 90.5(10) . . ?
F6B P5B F4B 91.5(10) . . ?
F2B P5B F4B 88.4(9) . . ?
F3B P5B F4B 178.1(14) . . ?
F8A P6A F12A 90.3(7) . . ?
F8A P6A F10A 90.2(8) . . ?
F12A P6A F10A 89.6(7) . . ?
F8A P6A F11A 89.7(7) . . ?
F12A P6A F11A 179.3(9) . . ?
F10A P6A F11A 91.1(8) . . ?
F8A P6A F7A 177.3(8) . . ?
F12A P6A F7A 91.6(6) . . ?
F10A P6A F7A 91.8(8) . . ?
F11A P6A F7A 88.3(7) . . ?
F8A P6A F9A 90.4(8) . . ?
F12A P6A F9A 90.6(8) . . ?
F10A P6A F9A 179.4(10) . . ?
F11A P6A F9A 88.7(7) . . ?
F7A P6A F9A 87.6(6) . . ?
F12B P6B F8B 92.8(9) . . ?
F12B P6B F10B 90.2(9) . . ?
F8B P6B F10B 91.2(9) . . ?
F12B P6B F11B 175.8(11) . . ?
F8B P6B F11B 91.3(10) . . ?
F10B P6B F11B 90.3(10) . . ?
F12B P6B F7B 88.2(8) . . ?
F8B P6B F7B 177.9(11) . . ?
F10B P6B F7B 90.6(9) . . ?
F11B P6B F7B 87.7(8) . . ?
F12B P6B F9B 89.8(10) . . ?
F8B P6B F9B 89.7(9) . . ?
F10B P6B F9B 179.1(11) . . ?
F11B P6B F9B 89.6(10) . . ?
F7B P6B F9B 88.5(8) . . ?
C143 O1 C145 113.3(6) . . ?
C144 C143 O1 109.4(7) . . ?
C144 C143 H168 109.8 . . ?
O1 C143 H168 109.8 . . ?
C144 C143 H169 109.8 . . ?
O1 C143 H169 109.8 . . ?
H168 C143 H169 108.2 . . ?
C143 C144 H170 109.5 . . ?
C143 C144 H171 109.5 . . ?
H170 C144 H171 109.5 . . ?
C143 C144 H172 109.5 . . ?
H170 C144 H172 109.5 . . ?
H171 C144 H172 109.5 . . ?
C146 C145 O1 111.0(8) . . ?
C146 C145 H173 109.4 . . ?
O1 C145 H173 109.4 . . ?
C146 C145 H174 109.4 . . ?
O1 C145 H174 109.4 . . ?
H173 C145 H174 108.0 . . ?
C145 C146 H175 109.5 . . ?
C145 C146 H176 109.5 . . ?
H175 C146 H176 109.5 . . ?
C145 C146 H177 109.5 . . ?
H175 C146 H177 109.5 . . ?
H176 C146 H177 109.5 . . ?
C147 O2 C149 128.5(15) . . ?
O2 C147 C148 130.3(17) . . ?
O2 C147 H178 104.7 . . ?
C148 C147 H178 104.7 . . ?
O2 C147 H179 104.7 . . ?
C148 C147 H179 104.7 . . ?
H178 C147 H179 105.7 . . ?
C147 C148 H180 109.5 . . ?
C147 C148 H181 109.5 . . ?
H180 C148 H181 109.5 . . ?
C147 C148 H182 109.5 . . ?
H180 C148 H182 109.5 . . ?
H181 C148 H182 109.5 . . ?
C150 C149 O2 97.4(15) . . ?
C150 C149 H183 112.3 . . ?
O2 C149 H183 112.3 . . ?
C150 C149 H184 112.3 . . ?
O2 C149 H184 112.3 . . ?
H183 C149 H184 109.9 . . ?
C149 C150 H185 109.5 . . ?
C149 C150 H186 109.5 . . ?
H185 C150 H186 109.5 . . ?
C149 C150 H187 109.5 . . ?
H185 C150 H187 109.5 . . ?
H186 C150 H187 109.5 . . ?
C153 O3 C151 113.4(13) . . ?
O3 C151 C152 108.7(14) . . ?
O3 C151 H188 110.0 . . ?
C152 C151 H188 110.0 . . ?
O3 C151 H189 110.0 . . ?
C152 C151 H189 110.0 . . ?
H188 C151 H189 108.3 . . ?
C151 C152 H190 109.5 . . ?
C151 C152 H191 109.5 . . ?
H190 C152 H191 109.5 . . ?
C151 C152 H192 109.5 . . ?
H190 C152 H192 109.5 . . ?
H191 C152 H192 109.5 . . ?
O3 C153 C154 97.2(14) . . ?
O3 C153 H193 112.3 . . ?
C154 C153 H193 112.3 . . ?
O3 C153 H194 112.3 . . ?
C154 C153 H194 112.3 . . ?
H193 C153 H194 109.9 . . ?
C153 C154 H195 109.5 . . ?
C153 C154 H196 109.5 . . ?
H195 C154 H196 109.5 . . ?
C153 C154 H197 109.5 . . ?
H195 C154 H197 109.5 . . ?
H196 C154 H197 109.5 . . ?
C155 O4 C157 100.3(12) . . ?
O4 C155 C156 104.2(17) . . ?
O4 C155 H198 110.9 . . ?
C156 C155 H198 110.9 . . ?
O4 C155 H199 110.9 . . ?
C156 C155 H199 110.9 . . ?
H198 C155 H199 108.9 . . ?
C155 C156 H200 109.5 . . ?
C155 C156 H201 109.5 . . ?
H200 C156 H201 109.5 . . ?
C155 C156 H202 109.5 . . ?
H200 C156 H202 109.5 . . ?
H201 C156 H202 109.5 . . ?
O4 C157 C158 93.7(14) . . ?
O4 C157 H203 113.0 . . ?
C158 C157 H203 113.0 . . ?
O4 C157 H204 113.0 . . ?
C158 C157 H204 113.0 . . ?
H203 C157 H204 110.4 . . ?
C157 C158 H205 109.5 . . ?
C157 C158 H206 109.5 . . ?
H205 C158 H206 109.5 . . ?
C157 C158 H207 109.5 . . ?
H205 C158 H207 109.5 . . ?
H206 C158 H207 109.5 . . ?

loop_
_geom_bond_atom_site_label_1
_geom_bond_atom_site_label_2
_geom_bond_distance
_geom_bond_site_symmetry_2
_geom_bond_publ_flag
Cu1 N1 2.007(3) . ?
Cu1 C64 2.025(4) . ?
Cu1 C65 2.053(4) . ?
Cu1 P2 2.2707(12) . ?
P1 C64 1.788(4) . ?
P1 C8 1.858(4) . ?
P1 C1 1.862(4) . ?
P2 C2 1.670(5) . ?
P2 C36 1.831(4) . ?
N1 C3 1.350(5) . ?
N1 C7 1.360(5) . ?
C1 C3 1.498(6) . ?
C1 H1 0.9900 . ?
C1 H1A 0.9900 . ?
C2 C7 1.469(6) . ?
C2 H2 0.9500 . ?
C3 C4 1.390(6) . ?
C4 C5 1.365(6) . ?
C4 H4 0.9500 . ?
C5 C6 1.385(6) . ?
C5 H5 0.9500 . ?
C6 C7 1.382(6) . ?
C6 H6 0.9500 . ?
C8 C13 1.417(6) . ?
C8 C9 1.423(6) . ?
C9 C10 1.396(6) . ?
C9 C14 1.540(6) . ?
C10 C11 1.388(6) . ?
C10 C16 1.514(6) . ?
C11 C12 1.381(6) . ?
C11 H11 0.9500 . ?
C12 C13 1.390(6) . ?
C12 C17 1.516(6) . ?
C13 C19 1.565(6) . ?
C14 C22 1.533(6) . ?
C14 C20 1.536(7) . ?
C14 C15 1.554(6) . ?
C15 C16 1.536(6) . ?
C15 H15 0.9900 . ?
C15 H15A 0.9900 . ?
C16 C24 1.536(6) . ?
C16 C26 1.545(7) . ?
C17 C28 1.536(6) . ?
C17 C30 1.543(6) . ?
C17 C18 1.545(6) . ?
C18 C19 1.563(6) . ?
C18 H18 0.9900 . ?
C18 H18A 0.9900 . ?
C19 C32 1.541(6) . ?
C19 C34 1.545(6) . ?
C20 C21 1.535(7) . ?
C20 H20 0.9900 . ?
C20 H20A 0.9900 . ?
C21 H21 0.9800 . ?
C21 H21A 0.9800 . ?
C21 H21B 0.9800 . ?
C22 C23 1.529(6) . ?
C22 H22 0.9900 . ?
C22 H22A 0.9900 . ?
C23 H23 0.9800 . ?
C23 H23A 0.9800 . ?
C23 H23B 0.9800 . ?
C24 C25 1.544(7) . ?
C24 H24 0.9900 . ?
C24 H24A 0.9900 . ?
C25 H25 0.9800 . ?
C25 H25A 0.9800 . ?
C25 H25B 0.9800 . ?
C26 C27 1.512(7) . ?
C26 H26 0.9900 . ?
C26 H26A 0.9900 . ?
C27 H27 0.9800 . ?
C27 H27A 0.9800 . ?
C27 H27B 0.9800 . ?
C28 C29 1.516(7) . ?
C28 H28 0.9900 . ?
C28 H28A 0.9900 . ?
C29 H29 0.9800 . ?
C29 H29A 0.9800 . ?
C29 H29B 0.9800 . ?
C30 C31 1.524(6) . ?
C30 H30 0.9900 . ?
C30 H30A 0.9900 . ?
C31 H31 0.9800 . ?
C31 H31A 0.9800 . ?
C31 H31B 0.9800 . ?
C32 C33 1.504(7) . ?
C32 H32 0.9900 . ?
C32 H32A 0.9900 . ?
C33 H33 0.9800 . ?
C33 H33A 0.9800 . ?
C33 H33B 0.9800 . ?
C34 C35 1.530(6) . ?
C34 H34 0.9900 . ?
C34 H34A 0.9900 . ?
C35 H35 0.9800 . ?
C35 H35A 0.9800 . ?
C35 H35B 0.9800 . ?
C36 C41 1.405(6) . ?
C36 C37 1.409(6) . ?
C37 C38 1.387(6) . ?
C37 C42 1.532(6) . ?
C38 C39 1.384(6) . ?
C38 C44 1.525(6) . ?
C39 C40 1.388(6) . ?
C39 H39 0.9500 . ?
C40 C41 1.400(6) . ?
C40 C45 1.524(6) . ?
C41 C47 1.547(6) . ?
C42 C48 1.546(6) . ?
C42 C50 1.549(6) . ?
C42 C43 1.549(6) . ?
C43 C44 1.552(6) . ?
C43 H43 0.9900 . ?
C43 H43A 0.9900 . ?
C44 C52 1.539(6) . ?
C44 C54 1.544(6) . ?
C45 C46 1.539(6) . ?
C45 C56 1.546(6) . ?
C45 C58 1.548(6) . ?
C46 C47 1.556(6) . ?
C46 H46 0.9900 . ?
C46 H46A 0.9900 . ?
C47 C60 1.538(6) . ?
C47 C62 1.551(6) . ?
C48 C49 1.514(6) . ?
C48 H48 0.9900 . ?
C48 H48A 0.9900 . ?
C49 H49 0.9800 . ?
C49 H49A 0.9800 . ?
C49 H49B 0.9800 . ?
C50 C51 1.518(7) . ?
C50 H50 0.9900 . ?
C50 H50A 0.9900 . ?
C51 H51 0.9800 . ?
C51 H51A 0.9800 . ?
C51 H51B 0.9800 . ?
C52 C53 1.533(6) . ?
C52 H52 0.9900 . ?
C52 H52A 0.9900 . ?
C53 H53 0.9800 . ?
C53 H53A 0.9800 . ?
C53 H53B 0.9800 . ?
C54 C55 1.519(7) . ?
C54 H54 0.9900 . ?
C54 H54A 0.9900 . ?
C55 H55 0.9800 . ?
C55 H55A 0.9800 . ?
C55 H55B 0.9800 . ?
C56 C57 1.520(7) . ?
C56 H56 0.9900 . ?
C56 H56A 0.9900 . ?
C57 H57 0.9800 . ?
C57 H57A 0.9800 . ?
C57 H57B 0.9800 . ?
C58 C59 1.541(7) . ?
C58 H58 0.9900 . ?
C58 H58A 0.9900 . ?
C59 H59 0.9800 . ?
C59 H59A 0.9800 . ?
C59 H59B 0.9800 . ?
C60 C61 1.514(7) . ?
C60 H60 0.9900 . ?
C60 H60A 0.9900 . ?
C61 H61 0.9800 . ?
C61 H61A 0.9800 . ?
C61 H61B 0.9800 . ?
C62 C63 1.522(6) . ?
C62 H62 0.9900 . ?
C62 H62A 0.9900 . ?
C63 H63 0.9800 . ?
C63 H63A 0.9800 . ?
C63 H63B 0.9800 . ?
C64 C65 1.237(6) . ?
C65 C66 1.456(6) . ?
C66 C71 1.393(6) . ?
C66 C67 1.395(6) . ?
C67 C68 1.380(6) . ?
C67 H67 0.9500 . ?
C68 C69 1.383(7) . ?
C68 H68 0.9500 . ?
C69 C70 1.380(7) . ?
C69 H69 0.9500 . ?
C70 C71 1.388(6) . ?
C70 H70 0.9500 . ?
C71 H71 0.9500 . ?
Cu2 N2 2.011(3) . ?
Cu2 C135 2.024(4) . ?
Cu2 C136 2.057(4) . ?
Cu2 P4 2.2679(12) . ?
P3 C135 1.788(4) . ?
P3 C79 1.863(4) . ?
P3 C72 1.864(5) . ?
P4 C73 1.666(5) . ?
P4 C107 1.829(4) . ?
N2 C74 1.331(5) . ?
N2 C78 1.367(5) . ?
C72 C74 1.498(6) . ?
C72 H72 0.9900 . ?
C72 H72A 0.9900 . ?
C73 C78 1.453(6) . ?
C73 H73 0.9500 . ?
C74 C75 1.393(6) . ?
C75 C76 1.370(7) . ?
C75 H75 0.9500 . ?
C76 C77 1.401(7) . ?
C76 H76 0.9500 . ?
C77 C78 1.384(6) . ?
C77 H77 0.9500 . ?
C79 C80 1.417(6) . ?
C79 C84 1.423(6) . ?
C80 C81 1.397(6) . ?
C80 C85 1.555(6) . ?
C81 C82 1.381(6) . ?
C81 C87 1.521(6) . ?
C82 C83 1.377(6) . ?
C82 H82 0.9500 . ?
C83 C84 1.394(6) . ?
C83 C88 1.521(6) . ?
C84 C90 1.539(6) . ?
C85 C91 1.537(6) . ?
C85 C93 1.555(6) . ?
C85 C86 1.555(6) . ?
C86 C87 1.532(6) . ?
C86 H86 0.9900 . ?
C86 H86A 0.9900 . ?
C87 C95 1.542(6) . ?
C87 C97 1.561(7) . ?
C88 C101 1.529(7) . ?
C88 C89 1.545(6) . ?
C88 C99 1.556(7) . ?
C89 C90 1.561(6) . ?
C89 H89 0.9900 . ?
C89 H89A 0.9900 . ?
C90 C105 1.536(6) . ?
C90 C103 1.544(7) . ?
C91 C92 1.528(7) . ?
C91 H91 0.9900 . ?
C91 H91A 0.9900 . ?
C92 H92 0.9800 . ?
C92 H92A 0.9800 . ?
C92 H92B 0.9800 . ?
C93 C94 1.528(6) . ?
C93 H93 0.9900 . ?
C93 H93A 0.9900 . ?
C94 H94 0.9800 . ?
C94 H94A 0.9800 . ?
C94 H94B 0.9800 . ?
C95 C96 1.494(8) . ?
C95 H95 0.9900 . ?
C95 H95A 0.9900 . ?
C96 H96 0.9800 . ?
C96 H96A 0.9800 . ?
C96 H96B 0.9800 . ?
C97 C98 1.522(7) . ?
C97 H97 0.9900 . ?
C97 H97A 0.9900 . ?
C98 H98 0.9800 . ?
C98 H98A 0.9800 . ?
C98 H98B 0.9800 . ?
C99 C100 1.525(7) . ?
C99 H99 0.9900 . ?
C99 H99A 0.9900 . ?
C100 H100 0.9800 . ?
C100 H101 0.9800 . ?
C100 H102 0.9800 . ?
C101 C102 1.493(8) . ?
C101 H103 0.9900 . ?
C101 H104 0.9900 . ?
C102 H105 0.9800 . ?
C102 H106 0.9800 . ?
C102 H107 0.9800 . ?
C103 C104 1.529(7) . ?
C103 H108 0.9900 . ?
C103 H109 0.9900 . ?
C104 H110 0.9800 . ?
C104 H111 0.9800 . ?
C104 H112 0.9800 . ?
C105 C106 1.527(6) . ?
C105 H113 0.9900 . ?
C105 H114 0.9900 . ?
C106 H115 0.9800 . ?
C106 H116 0.9800 . ?
C106 H117 0.9800 . ?
C107 C108 1.407(6) . ?
C107 C112 1.408(6) . ?
C108 C109 1.406(6) . ?
C108 C113 1.531(6) . ?
C109 C110 1.377(6) . ?
C109 C115 1.521(6) . ?
C110 C111 1.385(6) . ?
C110 H118 0.9500 . ?
C111 C112 1.392(6) . ?
C111 C116 1.525(6) . ?
C112 C118 1.529(6) . ?
C113 C119 1.531(6) . ?
C113 C114 1.546(6) . ?
C113 C121 1.555(6) . ?
C114 C115 1.537(6) . ?
C114 H119 0.9900 . ?
C114 H120 0.9900 . ?
C115 C125 1.544(7) . ?
C115 C123 1.547(6) . ?
C116 C129 1.541(6) . ?
C116 C127 1.541(6) . ?
C116 C117 1.547(6) . ?
C117 C118 1.556(6) . ?
C117 H121 0.9900 . ?
C117 H122 0.9900 . ?
C118 C133 1.535(6) . ?
C118 C131 1.547(6) . ?
C119 C120 1.513(7) . ?
C119 H123 0.9900 . ?
C119 H124 0.9900 . ?
C120 H125 0.9800 . ?
C120 H126 0.9800 . ?
C120 H127 0.9800 . ?
C121 C122 1.503(7) . ?
C121 H128 0.9900 . ?
C121 H129 0.9900 . ?
C122 H130 0.9800 . ?
C122 H131 0.9800 . ?
C122 H132 0.9800 . ?
C123 C124 1.517(7) . ?
C123 H133 0.9900 . ?
C123 H134 0.9900 . ?
C124 H135 0.9800 . ?
C124 H136 0.9800 . ?
C124 H137 0.9800 . ?
C125 C126 1.527(7) . ?
C125 H138 0.9900 . ?
C125 H139 0.9900 . ?
C126 H140 0.9800 . ?
C126 H141 0.9800 . ?
C126 H142 0.9800 . ?
C127 C128 1.532(7) . ?
C127 H143 0.9900 . ?
C127 H144 0.9900 . ?
C128 H145 0.9800 . ?
C128 H146 0.9800 . ?
C128 H147 0.9800 . ?
C129 C130 1.519(7) . ?
C129 H148 0.9900 . ?
C129 H149 0.9900 . ?
C130 H150 0.9800 . ?
C130 H151 0.9800 . ?
C130 H152 0.9800 . ?
C131 C132 1.537(6) . ?
C131 H153 0.9900 . ?
C131 H154 0.9900 . ?
C132 H155 0.9800 . ?
C132 H156 0.9800 . ?
C132 H157 0.9800 . ?
C133 C134 1.521(6) . ?
C133 H158 0.9900 . ?
C133 H159 0.9900 . ?
C134 H160 0.9800 . ?
C134 H161 0.9800 . ?
C134 H162 0.9800 . ?
C135 C136 1.233(6) . ?
C136 C137 1.450(6) . ?
C137 C138 1.392(6) . ?
C137 C142 1.395(6) . ?
C138 C139 1.385(7) . ?
C138 H163 0.9500 . ?
C139 C140 1.373(7) . ?
C139 H164 0.9500 . ?
C140 C141 1.370(7) . ?
C140 H165 0.9500 . ?
C141 C142 1.389(6) . ?
C141 H166 0.9500 . ?
C142 H167 0.9500 . ?
P5A F5A 1.568(7) . ?
P5A F6A 1.569(7) . ?
P5A F1A 1.572(8) . ?
P5A F2A 1.589(7) . ?
P5A F3A 1.589(7) . ?
P5A F4A 1.613(7) . ?
P5B F5B 1.553(12) . ?
P5B F1B 1.553(12) . ?
P5B F6B 1.553(12) . ?
P5B F2B 1.580(12) . ?
P5B F3B 1.599(12) . ?
P5B F4B 1.616(12) . ?
P6A F8A 1.562(9) . ?
P6A F12A 1.568(8) . ?
P6A F10A 1.573(9) . ?
P6A F11A 1.581(8) . ?
P6A F7A 1.584(9) . ?
P6A F9A 1.609(8) . ?
P6B F12B 1.564(11) . ?
P6B F8B 1.564(11) . ?
P6B F10B 1.579(11) . ?
P6B F11B 1.584(11) . ?
P6B F7B 1.599(11) . ?
P6B F9B 1.610(11) . ?
O1 C143 1.431(9) . ?
O1 C145 1.465(10) . ?
C143 C144 1.421(10) . ?
C143 H168 0.9900 . ?
C143 H169 0.9900 . ?
C144 H170 0.9800 . ?
C144 H171 0.9800 . ?
C144 H172 0.9800 . ?
C145 C146 1.438(10) . ?
C145 H173 0.9900 . ?
C145 H174 0.9900 . ?
C146 H175 0.9800 . ?
C146 H176 0.9800 . ?
C146 H177 0.9800 . ?
O2 C147 1.373(17) . ?
O2 C149 1.474(17) . ?
C147 C148 1.460(18) . ?
C147 H178 0.9900 . ?
C147 H179 0.9900 . ?
C148 H180 0.9800 . ?
C148 H181 0.9800 . ?
C148 H182 0.9800 . ?
C149 C150 1.391(18) . ?
C149 H183 0.9900 . ?
C149 H184 0.9900 . ?
C150 H185 0.9800 . ?
C150 H186 0.9800 . ?
C150 H187 0.9800 . ?
O3 C153 1.393(16) . ?
O3 C151 1.427(16) . ?
C151 C152 1.558(16) . ?
C151 H188 0.9900 . ?
C151 H189 0.9900 . ?
C152 H190 0.9800 . ?
C152 H191 0.9800 . ?
C152 H192 0.9800 . ?
C153 C154 1.630(17) . ?
C153 H193 0.9900 . ?
C153 H194 0.9900 . ?
C154 H195 0.9800 . ?
C154 H196 0.9800 . ?
C154 H197 0.9800 . ?
O4 C155 1.458(17) . ?
O4 C157 1.476(16) . ?
C155 C156 1.569(18) . ?
C155 H198 0.9900 . ?
C155 H199 0.9900 . ?
C156 H200 0.9800 . ?
C156 H201 0.9800 . ?
C156 H202 0.9800 . ?
C157 C158 1.612(17) . ?
C157 H203 0.9900 . ?
C157 H204 0.9900 . ?
C158 H205 0.9800 . ?
C158 H206 0.9800 . ?
C158 H207 0.9800 . ?

loop_
_geom_torsion_atom_site_label_1
_geom_torsion_atom_site_label_2
_geom_torsion_atom_site_label_3
_geom_torsion_atom_site_label_4
_geom_torsion
_geom_torsion_site_symmetry_1
_geom_torsion_site_symmetry_2
_geom_torsion_site_symmetry_3
_geom_torsion_site_symmetry_4
_geom_torsion_publ_flag
C64 P1 C1 C3 84.6(3) . . . . ?
C8 P1 C1 C3 -158.7(3) . . . . ?
C36 P2 C2 C7 174.0(3) . . . . ?
Cu1 P2 C2 C7 2.1(4) . . . . ?
C7 N1 C3 C4 3.5(6) . . . . ?
Cu1 N1 C3 C4 -177.3(3) . . . . ?
C7 N1 C3 C1 -176.1(4) . . . . ?
Cu1 N1 C3 C1 3.1(5) . . . . ?
P1 C1 C3 N1 -57.0(5) . . . . ?
P1 C1 C3 C4 123.4(4) . . . . ?
N1 C3 C4 C5 -1.4(7) . . . . ?
C1 C3 C4 C5 178.2(5) . . . . ?
C3 C4 C5 C6 0.2(8) . . . . ?
C4 C5 C6 C7 -1.0(8) . . . . ?
C3 N1 C7 C6 -4.4(6) . . . . ?
Cu1 N1 C7 C6 176.4(3) . . . . ?
C3 N1 C7 C2 179.0(4) . . . . ?
Cu1 N1 C7 C2 -0.3(5) . . . . ?
C5 C6 C7 N1 3.1(7) . . . . ?
C5 C6 C7 C2 179.6(4) . . . . ?
P2 C2 C7 N1 -1.5(5) . . . . ?
P2 C2 C7 C6 -178.1(4) . . . . ?
C64 P1 C8 C13 -154.3(3) . . . . ?
C1 P1 C8 C13 100.4(3) . . . . ?
C64 P1 C8 C9 37.3(5) . . . . ?
C1 P1 C8 C9 -67.9(4) . . . . ?
C13 C8 C9 C10 -8.2(6) . . . . ?
P1 C8 C9 C10 159.6(4) . . . . ?
C13 C8 C9 C14 161.8(4) . . . . ?
P1 C8 C9 C14 -30.3(7) . . . . ?
C8 C9 C10 C11 5.4(7) . . . . ?
C14 C9 C10 C11 -166.6(4) . . . . ?
C8 C9 C10 C16 -174.5(4) . . . . ?
C14 C9 C10 C16 13.5(5) . . . . ?
C9 C10 C11 C12 1.2(7) . . . . ?
C16 C10 C11 C12 -178.9(4) . . . . ?
C10 C11 C12 C13 -4.8(7) . . . . ?
C10 C11 C12 C17 177.4(4) . . . . ?
C11 C12 C13 C8 1.7(6) . . . . ?
C17 C12 C13 C8 179.7(4) . . . . ?
C11 C12 C13 C19 -177.8(4) . . . . ?
C17 C12 C13 C19 0.2(5) . . . . ?
C9 C8 C13 C12 4.8(6) . . . . ?
P1 C8 C13 C12 -165.1(3) . . . . ?
C9 C8 C13 C19 -175.8(4) . . . . ?
P1 C8 C13 C19 14.3(6) . . . . ?
C10 C9 C14 C22 -121.3(4) . . . . ?
C8 C9 C14 C22 67.8(6) . . . . ?
C10 C9 C14 C20 114.0(4) . . . . ?
C8 C9 C14 C20 -56.9(6) . . . . ?
C10 C9 C14 C15 -2.2(5) . . . . ?
C8 C9 C14 C15 -173.1(4) . . . . ?
C22 C14 C15 C16 113.3(4) . . . . ?
C20 C14 C15 C16 -125.1(4) . . . . ?
C9 C14 C15 C16 -9.4(5) . . . . ?
C11 C10 C16 C15 161.6(4) . . . . ?
C9 C10 C16 C15 -18.5(5) . . . . ?
C11 C10 C16 C24 42.2(7) . . . . ?
C9 C10 C16 C24 -137.9(4) . . . . ?
C11 C10 C16 C26 -82.7(6) . . . . ?
C9 C10 C16 C26 97.2(5) . . . . ?
C14 C15 C16 C10 16.3(5) . . . . ?
C14 C15 C16 C24 135.2(4) . . . . ?
C14 C15 C16 C26 -100.1(5) . . . . ?
C11 C12 C17 C28 -50.0(6) . . . . ?
C13 C12 C17 C28 132.1(4) . . . . ?
C11 C12 C17 C30 71.0(5) . . . . ?
C13 C12 C17 C30 -107.0(4) . . . . ?
C11 C12 C17 C18 -171.0(4) . . . . ?
C13 C12 C17 C18 11.0(5) . . . . ?
C12 C17 C18 C19 -18.0(5) . . . . ?
C28 C17 C18 C19 -138.5(4) . . . . ?
C30 C17 C18 C19 97.4(4) . . . . ?
C17 C18 C19 C32 138.8(4) . . . . ?
C17 C18 C19 C34 -99.4(4) . . . . ?
C17 C18 C19 C13 18.2(5) . . . . ?
C12 C13 C19 C32 -128.0(4) . . . . ?
C8 C13 C19 C32 52.6(6) . . . . ?
C12 C13 C19 C34 106.0(4) . . . . ?
C8 C13 C19 C34 -73.4(6) . . . . ?
C12 C13 C19 C18 -11.2(5) . . . . ?
C8 C13 C19 C18 169.4(4) . . . . ?
C22 C14 C20 C21 -175.7(4) . . . . ?
C9 C14 C20 C21 -48.6(5) . . . . ?
C15 C14 C20 C21 63.3(5) . . . . ?
C20 C14 C22 C23 -53.0(5) . . . . ?
C9 C14 C22 C23 -176.7(4) . . . . ?
C15 C14 C22 C23 68.0(5) . . . . ?
C10 C16 C24 C25 176.8(5) . . . . ?
C15 C16 C24 C25 63.9(6) . . . . ?
C26 C16 C24 C25 -59.3(6) . . . . ?
C10 C16 C26 C27 69.2(6) . . . . ?
C15 C16 C26 C27 179.8(5) . . . . ?
C24 C16 C26 C27 -55.3(6) . . . . ?
C12 C17 C28 C29 -51.9(6) . . . . ?
C30 C17 C28 C29 -172.3(4) . . . . ?
C18 C17 C28 C29 62.1(5) . . . . ?
C12 C17 C30 C31 -176.8(4) . . . . ?
C28 C17 C30 C31 -54.0(5) . . . . ?
C18 C17 C30 C31 72.3(5) . . . . ?
C34 C19 C32 C33 164.6(4) . . . . ?
C18 C19 C32 C33 -73.8(5) . . . . ?
C13 C19 C32 C33 38.6(6) . . . . ?
C32 C19 C34 C35 57.8(5) . . . . ?
C18 C19 C34 C35 -62.8(5) . . . . ?
C13 C19 C34 C35 -174.4(4) . . . . ?
C2 P2 C36 C41 -77.3(4) . . . . ?
Cu1 P2 C36 C41 85.1(5) . . . . ?
C2 P2 C36 C37 104.0(4) . . . . ?
Cu1 P2 C36 C37 -93.6(4) . . . . ?
C41 C36 C37 C38 2.4(6) . . . . ?
P2 C36 C37 C38 -178.9(3) . . . . ?
C41 C36 C37 C42 -171.9(4) . . . . ?
P2 C36 C37 C42 6.9(6) . . . . ?
C36 C37 C38 C39 -0.5(6) . . . . ?
C42 C37 C38 C39 174.7(4) . . . . ?
C36 C37 C38 C44 -179.4(4) . . . . ?
C42 C37 C38 C44 -4.2(5) . . . . ?
C37 C38 C39 C40 -1.2(7) . . . . ?
C44 C38 C39 C40 177.5(4) . . . . ?
C38 C39 C40 C41 1.1(7) . . . . ?
C38 C39 C40 C45 179.8(4) . . . . ?
C39 C40 C41 C36 0.8(6) . . . . ?
C45 C40 C41 C36 -178.1(4) . . . . ?
C39 C40 C41 C47 -179.4(4) . . . . ?
C45 C40 C41 C47 1.7(5) . . . . ?
C37 C36 C41 C40 -2.5(6) . . . . ?
P2 C36 C41 C40 178.8(3) . . . . ?
C37 C36 C41 C47 177.8(4) . . . . ?
P2 C36 C41 C47 -0.9(6) . . . . ?
C38 C37 C42 C48 -105.6(4) . . . . ?
C36 C37 C42 C48 69.1(5) . . . . ?
C38 C37 C42 C50 132.6(4) . . . . ?
C36 C37 C42 C50 -52.7(6) . . . . ?
C38 C37 C42 C43 12.2(5) . . . . ?
C36 C37 C42 C43 -173.1(4) . . . . ?
C37 C42 C43 C44 -15.7(5) . . . . ?
C48 C42 C43 C44 99.3(4) . . . . ?
C50 C42 C43 C44 -138.6(4) . . . . ?
C39 C38 C44 C52 -65.6(5) . . . . ?
C37 C38 C44 C52 113.2(4) . . . . ?
C39 C38 C44 C54 54.9(6) . . . . ?
C37 C38 C44 C54 -126.3(4) . . . . ?
C39 C38 C44 C43 175.5(4) . . . . ?
C37 C38 C44 C43 -5.7(5) . . . . ?
C42 C43 C44 C38 13.3(4) . . . . ?
C42 C43 C44 C52 -103.3(4) . . . . ?
C42 C43 C44 C54 132.2(4) . . . . ?
C39 C40 C45 C46 166.2(4) . . . . ?
C41 C40 C45 C46 -14.9(5) . . . . ?
C39 C40 C45 C56 46.0(6) . . . . ?
C41 C40 C45 C56 -135.2(4) . . . . ?
C39 C40 C45 C58 -74.3(6) . . . . ?
C41 C40 C45 C58 104.5(4) . . . . ?
C40 C45 C46 C47 22.6(5) . . . . ?
C56 C45 C46 C47 142.9(4) . . . . ?
C58 C45 C46 C47 -92.4(5) . . . . ?
C40 C41 C47 C60 131.3(4) . . . . ?
C36 C41 C47 C60 -49.0(6) . . . . ?
C40 C41 C47 C62 -105.1(4) . . . . ?
C36 C41 C47 C62 74.7(6) . . . . ?
C40 C41 C47 C46 12.3(5) . . . . ?
C36 C41 C47 C46 -168.0(4) . . . . ?
C45 C46 C47 C60 -143.1(4) . . . . ?
C45 C46 C47 C41 -21.7(5) . . . . ?
C45 C46 C47 C62 95.6(4) . . . . ?
C37 C42 C48 C49 -178.3(4) . . . . ?
C50 C42 C48 C49 -53.3(5) . . . . ?
C43 C42 C48 C49 69.6(5) . . . . ?
C37 C42 C50 C51 -49.1(5) . . . . ?
C48 C42 C50 C51 -169.9(4) . . . . ?
C43 C42 C50 C51 66.9(5) . . . . ?
C38 C44 C52 C53 -178.1(4) . . . . ?
C54 C44 C52 C53 60.7(5) . . . . ?
C43 C44 C52 C53 -65.7(5) . . . . ?
C38 C44 C54 C55 49.6(5) . . . . ?
C52 C44 C54 C55 169.9(4) . . . . ?
C43 C44 C54 C55 -64.2(5) . . . . ?
C40 C45 C56 C57 50.8(6) . . . . ?
C46 C45 C56 C57 -62.8(5) . . . . ?
C58 C45 C56 C57 170.1(4) . . . . ?
C40 C45 C58 C59 -176.8(4) . . . . ?
C46 C45 C58 C59 -65.5(6) . . . . ?
C56 C45 C58 C59 60.9(6) . . . . ?
C41 C47 C60 C61 -43.1(6) . . . . ?
C62 C47 C60 C61 -167.5(4) . . . . ?
C46 C47 C60 C61 70.3(5) . . . . ?
C60 C47 C62 C63 -64.0(5) . . . . ?
C41 C47 C62 C63 169.7(4) . . . . ?
C46 C47 C62 C63 58.3(5) . . . . ?
C8 P1 C64 C65 117.9(17) . . . . ?
C1 P1 C64 C65 -139.4(17) . . . . ?
C8 P1 C64 Cu1 -152.53(19) . . . . ?
C1 P1 C64 Cu1 -49.8(2) . . . . ?
P1 C64 C65 C66 -96(2) . . . . ?
Cu1 C64 C65 C66 170.3(19) . . . . ?
P1 C64 C65 Cu1 93.5(17) . . . . ?
C64 C65 C66 C71 76(2) . . . . ?
Cu1 C65 C66 C71 -115.1(4) . . . . ?
C64 C65 C66 C67 -103.5(19) . . . . ?
Cu1 C65 C66 C67 65.6(5) . . . . ?
C71 C66 C67 C68 -1.6(7) . . . . ?
C65 C66 C67 C68 177.7(4) . . . . ?
C66 C67 C68 C69 1.2(7) . . . . ?
C67 C68 C69 C70 0.1(7) . . . . ?
C68 C69 C70 C71 -1.0(7) . . . . ?
C69 C70 C71 C66 0.5(7) . . . . ?
C67 C66 C71 C70 0.8(7) . . . . ?
C65 C66 C71 C70 -178.5(4) . . . . ?
C135 P3 C72 C74 -85.4(3) . . . . ?
C79 P3 C72 C74 157.2(3) . . . . ?
C107 P4 C73 C78 -174.3(3) . . . . ?
Cu2 P4 C73 C78 -1.8(4) . . . . ?
C78 N2 C74 C75 -2.6(6) . . . . ?
Cu2 N2 C74 C75 177.6(3) . . . . ?
C78 N2 C74 C72 176.6(4) . . . . ?
Cu2 N2 C74 C72 -3.3(5) . . . . ?
P3 C72 C74 N2 57.1(5) . . . . ?
P3 C72 C74 C75 -123.7(4) . . . . ?
N2 C74 C75 C76 1.2(7) . . . . ?
C72 C74 C75 C76 -178.0(5) . . . . ?
C74 C75 C76 C77 1.1(8) . . . . ?
C75 C76 C77 C78 -1.8(8) . . . . ?
C74 N2 C78 C77 1.8(6) . . . . ?
Cu2 N2 C78 C77 -178.3(3) . . . . ?
C74 N2 C78 C73 -178.9(4) . . . . ?
Cu2 N2 C78 C73 1.0(5) . . . . ?
C76 C77 C78 N2 0.4(7) . . . . ?
C76 C77 C78 C73 -178.9(4) . . . . ?
P4 C73 C78 N2 0.8(6) . . . . ?
P4 C73 C78 C77 -179.9(4) . . . . ?
C135 P3 C79 C80 154.7(3) . . . . ?
C72 P3 C79 C80 -99.2(3) . . . . ?
C135 P3 C79 C84 -35.0(5) . . . . ?
C72 P3 C79 C84 71.0(4) . . . . ?
C84 C79 C80 C81 -4.5(6) . . . . ?
P3 C79 C80 C81 167.0(3) . . . . ?
C84 C79 C80 C85 174.2(4) . . . . ?
P3 C79 C80 C85 -14.3(6) . . . . ?
C79 C80 C81 C82 0.2(7) . . . . ?
C85 C80 C81 C82 -178.8(4) . . . . ?
C79 C80 C81 C87 -178.9(4) . . . . ?
C85 C80 C81 C87 2.1(5) . . . . ?
C80 C81 C82 C83 4.1(7) . . . . ?
C87 C81 C82 C83 -176.9(4) . . . . ?
C81 C82 C83 C84 -4.0(7) . . . . ?
C81 C82 C83 C88 174.6(4) . . . . ?
C82 C83 C84 C79 -0.4(7) . . . . ?
C88 C83 C84 C79 -179.1(4) . . . . ?
C82 C83 C84 C90 173.4(4) . . . . ?
C88 C83 C84 C90 -5.3(6) . . . . ?
C80 C79 C84 C83 4.6(6) . . . . ?
P3 C79 C84 C83 -165.0(4) . . . . ?
C80 C79 C84 C90 -167.8(4) . . . . ?
P3 C79 C84 C90 22.6(7) . . . . ?
C81 C80 C85 C91 126.8(4) . . . . ?
C79 C80 C85 C91 -52.0(6) . . . . ?
C81 C80 C85 C93 -108.1(4) . . . . ?
C79 C80 C85 C93 73.1(6) . . . . ?
C81 C80 C85 C86 9.8(5) . . . . ?
C79 C80 C85 C86 -169.0(5) . . . . ?
C91 C85 C86 C87 -139.4(4) . . . . ?
C93 C85 C86 C87 99.9(4) . . . . ?
C80 C85 C86 C87 -18.3(5) . . . . ?
C82 C81 C87 C86 167.7(4) . . . . ?
C80 C81 C87 C86 -13.2(5) . . . . ?
C82 C81 C87 C95 47.0(6) . . . . ?
C80 C81 C87 C95 -134.0(4) . . . . ?
C82 C81 C87 C97 -73.4(6) . . . . ?
C80 C81 C87 C97 105.6(4) . . . . ?
C85 C86 C87 C81 19.3(5) . . . . ?
C85 C86 C87 C95 140.2(4) . . . . ?
C85 C86 C87 C97 -96.0(5) . . . . ?
C82 C83 C88 C101 62.8(6) . . . . ?
C84 C83 C88 C101 -118.5(5) . . . . ?
C82 C83 C88 C89 -175.8(5) . . . . ?
C84 C83 C88 C89 2.9(5) . . . . ?
C82 C83 C88 C99 -58.0(6) . . . . ?
C84 C83 C88 C99 120.7(4) . . . . ?
C83 C88 C89 C90 0.6(5) . . . . ?
C101 C88 C89 C90 120.5(5) . . . . ?
C99 C88 C89 C90 -115.5(4) . . . . ?
C83 C84 C90 C105 123.6(4) . . . . ?
C79 C84 C90 C105 -63.5(6) . . . . ?
C83 C84 C90 C103 -112.0(4) . . . . ?
C79 C84 C90 C103 61.0(6) . . . . ?
C83 C84 C90 C89 5.1(5) . . . . ?
C79 C84 C90 C89 178.1(5) . . . . ?
C88 C89 C90 C105 -124.8(4) . . . . ?
C88 C89 C90 C84 -3.4(5) . . . . ?
C88 C89 C90 C103 113.5(4) . . . . ?
C93 C85 C91 C92 -165.2(4) . . . . ?
C80 C85 C91 C92 -39.4(5) . . . . ?
C86 C85 C91 C92 73.6(5) . . . . ?
C91 C85 C93 C94 -56.7(5) . . . . ?
C80 C85 C93 C94 175.7(4) . . . . ?
C86 C85 C93 C94 63.3(5) . . . . ?
C81 C87 C95 C96 42.0(6) . . . . ?
C86 C87 C95 C96 -72.1(6) . . . . ?
C97 C87 C95 C96 162.0(5) . . . . ?
C81 C87 C97 C98 178.6(4) . . . . ?
C86 C87 C97 C98 -70.1(6) . . . . ?
C95 C87 C97 C98 55.7(6) . . . . ?
C83 C88 C99 C100 -178.7(4) . . . . ?
C101 C88 C99 C100 59.3(6) . . . . ?
C89 C88 C99 C100 -67.0(6) . . . . ?
C83 C88 C101 C102 51.8(7) . . . . ?
C89 C88 C101 C102 -62.6(6) . . . . ?
C99 C88 C101 C102 172.3(5) . . . . ?
C105 C90 C103 C104 176.9(4) . . . . ?
C84 C90 C103 C104 50.5(5) . . . . ?
C89 C90 C103 C104 -61.9(5) . . . . ?
C84 C90 C105 C106 -179.6(4) . . . . ?
C103 C90 C105 C106 56.4(5) . . . . ?
C89 C90 C105 C106 -65.1(5) . . . . ?
C73 P4 C107 C108 77.8(4) . . . . ?
Cu2 P4 C107 C108 -85.9(5) . . . . ?
C73 P4 C107 C112 -104.0(4) . . . . ?
Cu2 P4 C107 C112 92.3(4) . . . . ?
C112 C107 C108 C109 3.4(6) . . . . ?
P4 C107 C108 C109 -178.4(3) . . . . ?
C112 C107 C108 C113 -175.9(4) . . . . ?
P4 C107 C108 C113 2.4(7) . . . . ?
C107 C108 C109 C110 -0.4(7) . . . . ?
C113 C108 C109 C110 179.0(4) . . . . ?
C107 C108 C109 C115 179.1(4) . . . . ?
C113 C108 C109 C115 -1.5(5) . . . . ?
C108 C109 C110 C111 -1.8(7) . . . . ?
C115 C109 C110 C111 178.8(4) . . . . ?
C109 C110 C111 C112 1.0(7) . . . . ?
C109 C110 C111 C116 -175.0(4) . . . . ?
C110 C111 C112 C107 2.0(7) . . . . ?
C116 C111 C112 C107 178.5(4) . . . . ?
C110 C111 C112 C118 -173.5(4) . . . . ?
C116 C111 C112 C118 3.0(5) . . . . ?
C108 C107 C112 C111 -4.2(6) . . . . ?
P4 C107 C112 C111 177.6(3) . . . . ?
C108 C107 C112 C118 170.4(4) . . . . ?
P4 C107 C112 C118 -7.8(6) . . . . ?
C109 C108 C113 C119 -131.7(4) . . . . ?
C107 C108 C113 C119 47.6(6) . . . . ?
C109 C108 C113 C114 -13.3(5) . . . . ?
C107 C108 C113 C114 166.1(4) . . . . ?
C109 C108 C113 C121 104.4(4) . . . . ?
C107 C108 C113 C121 -76.3(6) . . . . ?
C108 C113 C114 C115 23.3(5) . . . . ?
C119 C113 C114 C115 144.8(4) . . . . ?
C121 C113 C114 C115 -93.6(4) . . . . ?
C110 C109 C115 C114 -164.9(4) . . . . ?
C108 C109 C115 C114 15.6(5) . . . . ?
C110 C109 C115 C125 75.7(6) . . . . ?
C108 C109 C115 C125 -103.8(4) . . . . ?
C110 C109 C115 C123 -44.9(6) . . . . ?
C108 C109 C115 C123 135.6(4) . . . . ?
C113 C114 C115 C109 -24.0(5) . . . . ?
C113 C114 C115 C125 92.2(5) . . . . ?
C113 C114 C115 C123 -144.3(4) . . . . ?
C110 C111 C116 C129 -57.0(6) . . . . ?
C112 C111 C116 C129 126.7(4) . . . . ?
C110 C111 C116 C127 63.7(6) . . . . ?
C112 C111 C116 C127 -112.6(4) . . . . ?
C110 C111 C116 C117 -177.6(4) . . . . ?
C112 C111 C116 C117 6.1(5) . . . . ?
C111 C116 C117 C118 -12.6(5) . . . . ?
C129 C116 C117 C118 -133.0(4) . . . . ?
C127 C116 C117 C118 103.5(4) . . . . ?
C111 C112 C118 C133 -131.7(4) . . . . ?
C107 C112 C118 C133 53.3(6) . . . . ?
C111 C112 C118 C131 106.6(4) . . . . ?
C107 C112 C118 C131 -68.4(6) . . . . ?
C111 C112 C118 C117 -10.6(5) . . . . ?
C107 C112 C118 C117 174.4(4) . . . . ?
C116 C117 C118 C112 14.3(5) . . . . ?
C116 C117 C118 C133 137.7(4) . . . . ?
C116 C117 C118 C131 -100.4(4) . . . . ?
C108 C113 C119 C120 44.8(6) . . . . ?
C114 C113 C119 C120 -68.5(5) . . . . ?
C121 C113 C119 C120 169.0(4) . . . . ?
C108 C113 C121 C122 -165.9(4) . . . . ?
C119 C113 C121 C122 67.4(5) . . . . ?
C114 C113 C121 C122 -54.6(5) . . . . ?
C109 C115 C123 C124 -50.7(6) . . . . ?
C114 C115 C123 C124 62.4(6) . . . . ?
C125 C115 C123 C124 -171.5(4) . . . . ?
C109 C115 C125 C126 173.4(4) . . . . ?
C114 C115 C125 C126 62.0(6) . . . . ?
C123 C115 C125 C126 -63.5(5) . . . . ?
C111 C116 C127 C128 -179.3(4) . . . . ?
C129 C116 C127 C128 -57.0(6) . . . . ?
C117 C116 C127 C128 68.1(5) . . . . ?
C111 C116 C129 C130 -50.0(5) . . . . ?
C127 C116 C129 C130 -170.2(4) . . . . ?
C117 C116 C129 C130 64.9(5) . . . . ?
C112 C118 C131 C132 177.7(4) . . . . ?
C133 C118 C131 C132 52.6(5) . . . . ?
C117 C118 C131 C132 -70.5(5) . . . . ?
C112 C118 C133 C134 48.9(5) . . . . ?
C131 C118 C133 C134 169.6(4) . . . . ?
C117 C118 C133 C134 -67.5(5) . . . . ?
C79 P3 C135 C136 -116.4(16) . . . . ?
C72 P3 C135 C136 138.9(17) . . . . ?
C79 P3 C135 Cu2 155.68(19) . . . . ?
C72 P3 C135 Cu2 50.9(2) . . . . ?
P3 C135 C136 C137 100(2) . . . . ?
Cu2 C135 C136 C137 -168(2) . . . . ?
P3 C135 C136 Cu2 -91.8(17) . . . . ?
C135 C136 C137 C138 -80(2) . . . . ?
Cu2 C136 C137 C138 113.2(4) . . . . ?
C135 C136 C137 C142 99(2) . . . . ?
Cu2 C136 C137 C142 -67.6(5) . . . . ?
C142 C137 C138 C139 -0.8(7) . . . . ?
C136 C137 C138 C139 178.4(4) . . . . ?
C137 C138 C139 C140 0.0(7) . . . . ?
C138 C139 C140 C141 0.6(7) . . . . ?
C139 C140 C141 C142 -0.4(7) . . . . ?
C140 C141 C142 C137 -0.4(7) . . . . ?
C138 C137 C142 C141 1.0(7) . . . . ?
C136 C137 C142 C141 -178.2(4) . . . . ?
C145 O1 C143 C144 174.6(7) . . . . ?
C143 O1 C145 C146 -177.4(7) . . . . ?
C149 O2 C147 C148 -163.8(16) . . . . ?
C147 O2 C149 C150 -168.1(17) . . . . ?
C153 O3 C151 C152 166.9(18) . . . . ?
C151 O3 C153 C154 -177.4(18) . . . . ?
C157 O4 C155 C156 169.0(19) . . . . ?
C155 O4 C157 C158 -171(3) . . . . ?
